data_4347806
loop_
_publ_author_name
'Bao, Lipiao'
'Chen, Muqing'
'Shen, Wangqiang'
'Pan, Changwang'
'Ghiassi, Kamran B.'
'Olmstead, Marilyn M.'
'Balch, Alan L.'
'Akasaka, Takeshi'
'Lu, Xing'

_publ_section_title
;
 Regioselective Synthesis and Crystallographic Characterization of
 Isoxazoline-Ring-Fused Derivatives of Sc3N@Ih-C80 and C60.
;
_journal_issue 9
_journal_name_full 'Inorganic chemistry'
_journal_page_first 4075
_journal_page_last 4077
_journal_paper_doi 10.1021/acs.inorgchem.6b00631
_journal_volume 55
_journal_year 2016
_chemical_formula_moiety 'C90.50 H9 Cl2 N2 O4 S Sc3'
_chemical_formula_sum 'C90.5 H9 Cl2 N2 O4 S Sc3'
_chemical_formula_weight 1425.84
_chemical_name_common Sc3N@C80PNO
_space_group_crystal_system tetragonal
_space_group_IT_number 86
_space_group_name_Hall '-P 4bc'
_space_group_name_H-M_alt 'P 42/n :2'
_atom_sites_solution_hydrogens geom
_audit_creation_method SHELXL-2014/7
_cell_angle_alpha 90
_cell_angle_beta 90
_cell_angle_gamma 90
_cell_formula_units_Z 8
_cell_length_a 24.9451(10)
_cell_length_b 24.9451(10)
_cell_length_c 15.7646(7)
_cell_measurement_reflns_used 9572
_cell_measurement_temperature 100(2)
_cell_measurement_theta_max 43.5095
_cell_measurement_theta_min 2.654
_cell_volume 9809.6(7)
_computing_cell_refinement 'SAINT (Bruker, 2014)'
_computing_data_collection 'Apex2 (Bruker, 2014)'
_computing_data_reduction 'SAINT (Bruker, 2014)'
_computing_structure_refinement 'SHELXL-2014/7 (Sheldrick, 2014)'
_computing_structure_solution 'SHELXTL XT-2014/4 (Sheldrick, 2014)'
_diffrn_ambient_temperature 100(2)
_diffrn_detector_area_resol_mean 10.42
_diffrn_measured_fraction_theta_full 1.000
_diffrn_measured_fraction_theta_max 1.000
_diffrn_measurement_device_type 'Bruker D8 with PHOTON 100 CMOS detector'
_diffrn_measurement_method '\f/\w scans'
_diffrn_radiation_wavelength 0.7749
_diffrn_reflns_av_R_equivalents 0.0332
_diffrn_reflns_av_unetI/netI 0.0209
_diffrn_reflns_Laue_measured_fraction_full 1.000
_diffrn_reflns_Laue_measured_fraction_max 1.000
_diffrn_reflns_limit_h_max 32
_diffrn_reflns_limit_h_min -32
_diffrn_reflns_limit_k_max 32
_diffrn_reflns_limit_k_min -32
_diffrn_reflns_limit_l_max 20
_diffrn_reflns_limit_l_min -20
_diffrn_reflns_number 99942
_diffrn_reflns_point_group_measured_fraction_full 1.000
_diffrn_reflns_point_group_measured_fraction_max 1.000
_diffrn_reflns_theta_full 27.706
_diffrn_reflns_theta_max 30.647
_diffrn_reflns_theta_min 1.780
_diffrn_source 'ALS, Beamline 11.3.1'
_exptl_absorpt_coefficient_mu 0.796
_exptl_absorpt_correction_T_max 0.7486
_exptl_absorpt_correction_T_min 0.6848
_exptl_absorpt_correction_type multi-scan
_exptl_crystal_colour black
_exptl_crystal_density_diffrn 1.931
_exptl_crystal_description block
_exptl_crystal_F_000 5688
_exptl_crystal_size_max 0.100
_exptl_crystal_size_mid 0.070
_exptl_crystal_size_min 0.060
_refine_diff_density_max 4.666
_refine_diff_density_min -2.225
_refine_diff_density_rms 0.246
_refine_ls_extinction_method none
_refine_ls_goodness_of_fit_ref 3.367
_refine_ls_hydrogen_treatment constr
_refine_ls_matrix_type full
_refine_ls_number_parameters 1693
_refine_ls_number_reflns 11716
_refine_ls_number_restraints 8671
_refine_ls_restrained_S_all 2.560
_refine_ls_R_factor_all 0.2010
_refine_ls_R_factor_gt 0.1928
_refine_ls_shift/su_max 0.064
_refine_ls_shift/su_mean 0.003
_refine_ls_structure_factor_coef Fsqd
_refine_ls_weighting_details 'w=1/[\s^2^(Fo^2^)+(0.2000P)^2^] where P=(Fo^2^+2Fc^2^)/3'
_refine_ls_weighting_scheme calc
_refine_ls_wR_factor_gt 0.5896
_refine_ls_wR_factor_ref 0.5993
_reflns_Friedel_coverage 0.000
_reflns_number_gt 10561
_reflns_number_total 11716
_reflns_threshold_expression 'I > 2\s(I)'
_cod_data_source_file ic6b00631_si_002.cif
_cod_data_source_block Sc3N@C80PNO
_cod_depositor_comments
;
The following automatic conversions were performed:

data item '_exptl_absorpt_correction_type' value 'Multi-scan' was
changed to 'multi-scan' in accordance with the
/home/saulius/struct/COD-crude-data/automatic-downloads/DataCite-retrospective/ACS/depositions/lib/dictionaries/cif_core.dic
dictionary named 'cif_core.dic' version 2.4.2 last updated on
2011-04-26.

Automatic conversion script
Id: cif_fix_values 6909 2019-04-08 15:41:33Z antanas 
;
_cod_original_cell_volume 9809.6(9)
_cod_original_sg_symbol_H-M 'P 42/n'
_cod_original_formula_sum 'C90.50 H9 Cl2 N2 O4 S Sc3'
_cod_database_code 4347806
_shelx_shelxl_version_number 2014/7
_shelx_space_group_comment
;
The symmetry employed for this shelxl refinement is uniquely defined
by the following loop, which should always be used as a source of
symmetry information in preference to the above space-group names.
They are only intended as comments.
;
_shelx_estimated_absorpt_t_min 0.925
_shelx_estimated_absorpt_t_max 0.954

loop_
_space_group_symop_operation_xyz
'x, y, z'
'-x+1/2, -y+1/2, z'
'-y, x+1/2, z+1/2'
'y+1/2, -x, z+1/2'
'-x, -y, -z'
'x-1/2, y-1/2, -z'
'y, -x-1/2, -z-1/2'
'-y-1/2, x, -z-1/2'

loop_
_atom_site_label
_atom_site_type_symbol
_atom_site_fract_x
_atom_site_fract_y
_atom_site_fract_z
_atom_site_U_iso_or_equiv
_atom_site_adp_type
_atom_site_occupancy
_atom_site_site_symmetry_order
_atom_site_calc_flag
_atom_site_refinement_flags_posn
_atom_site_refinement_flags_adp
_atom_site_refinement_flags_occupancy
_atom_site_disorder_assembly
_atom_site_disorder_group
Sc1 Sc 0.2231(5) 0.5503(5) 0.3383(6) 0.0649(17) Uani 0.2031 1 d . . P A 6
Sc2 Sc 0.3009(15) 0.4727(15) 0.2967(18) 0.0649(17) Uani 0.0678 1 d . . P A 6
Sc3 Sc 0.3562(7) 0.5221(9) 0.2704(11) 0.062(4) Uani 0.1233 1 d . . P A 6
Sc4 Sc 0.36762(8) 0.57376(10) 0.41178(12) 0.0545(7) Uani 0.9378 1 d . . P A 6
Sc5 Sc 0.2703(4) 0.4771(3) 0.4414(3) 0.102(3) Uani 0.5005 1 d . . P A 6
Sc6 Sc 0.25074(14) 0.50929(19) 0.4617(3) 0.0331(9) Uani 0.4069 1 d . . P A 6
Sc7 Sc 0.29685(19) 0.51548(16) 0.2469(2) 0.0467(11) Uani 0.4242 1 d . . P A 6
Sc8 Sc 0.2551(3) 0.5791(3) 0.2888(4) 0.0649(17) Uani 0.3364 1 d . . P A 6
N1 N 0.30052(17) 0.53577(16) 0.3719(3) 0.0106(8) Uani 1 1 d . . . A 6
C81 C 0.3538(3) 0.4787(3) 0.7280(4) 0.0312(15) Uani 1 1 d . . . B 6
C82 C 0.3214(3) 0.4419(3) 0.7815(4) 0.0316(15) Uani 1 1 d . . . B 6
C83 C 0.2799(3) 0.4611(3) 0.8308(4) 0.0313(15) Uani 1 1 d . . . B 6
C84 C 0.2507(3) 0.4264(3) 0.8824(4) 0.0296(14) Uani 1 1 d . . . B 6
C85 C 0.2633(3) 0.3715(3) 0.8829(4) 0.0274(13) Uani 1 1 d . . . B 6
C86 C 0.3049(3) 0.3519(3) 0.8309(5) 0.0317(15) Uani 1 1 d . . . B 6
C87 C 0.3339(3) 0.3877(3) 0.7800(4) 0.0299(14) Uani 1 1 d . . . B 6
C88 C 0.2929(3) 0.5481(4) 0.8886(6) 0.0426(18) Uani 1 1 d . . . B 6
H88A H 0.3042 0.5819 0.8622 0.064 Uiso 1 1 calc R U . B 6
H88B H 0.3243 0.5294 0.9111 0.064 Uiso 1 1 calc R U . B 6
H88C H 0.2678 0.5557 0.9349 0.064 Uiso 1 1 calc R U . B 6
C89 C 0.2558(3) 0.3287(4) 1.0147(6) 0.0410(17) Uani 1 1 d . . . B 6
H89A H 0.2405 0.2964 1.0404 0.062 Uiso 1 1 calc R U . B 6
H89B H 0.2473 0.3599 1.0501 0.062 Uiso 1 1 calc R U . B 6
H89C H 0.2948 0.3249 1.0102 0.062 Uiso 1 1 calc R U . B 6
C90 C 0.4276(5) 0.3634(5) 0.7643(7) 0.056(2) Uani 1 1 d . . . B 6
H90A H 0.4494 0.3394 0.7291 0.084 Uiso 1 1 calc R U . B 6
H90B H 0.4245 0.3485 0.8216 0.084 Uiso 1 1 calc R U . B 6
H90C H 0.4446 0.3987 0.7671 0.084 Uiso 1 1 calc R U . B 6
N2 N 0.3957(4) 0.5001(4) 0.7548(5) 0.057(2) Uani 1 1 d . . . B 6
O1 O 0.4208(3) 0.5321(4) 0.6926(5) 0.0609(19) Uani 1 1 d . U . B 6
O2 O 0.2667(2) 0.5147(2) 0.8257(3) 0.0351(12) Uani 1 1 d . . . B 6
O3 O 0.2332(2) 0.3362(2) 0.9309(4) 0.0353(12) Uani 1 1 d . . . B 6
O4 O 0.3728(2) 0.3688(3) 0.7261(4) 0.0401(13) Uani 1 1 d . . . B 6
Cl1 Cl 0.19883(7) 0.44911(7) 0.94321(12) 0.0346(5) Uani 1 1 d . . . B 6
Cl2 Cl 0.31929(8) 0.28479(8) 0.83054(13) 0.0405(6) Uani 1 1 d . . . B 6
S1 S 0.00559(16) 0.45760(14) 0.5707(2) 0.0740(10) Uani 1 1 d . . . C 6
C91 C 0.0000 0.5000 0.5000 0.041(3) Uani 1 2 d S . P C 6
C1A C 0.3873(4) 0.5322(5) 0.6130(6) 0.050(2) Uani 1 1 d . . . . .
C2A C 0.3398(3) 0.4921(3) 0.6355(4) 0.0247(12) Uani 1 1 d . . . . .
C3A C 0.29502(16) 0.53584(17) 0.62889(16) 0.028(3) Uani 0.3892 1 d G U P B 1
C4A C 0.32067(17) 0.58576(16) 0.60761(18) 0.031(2) Uani 0.3892 1 d G U P B 1
C5A C 0.37697(16) 0.57765(17) 0.5901(2) 0.032(3) Uani 0.3892 1 d G U P B 1
C6A C 0.40582(16) 0.61232(17) 0.5355(2) 0.035(3) Uani 0.3892 1 d G U P B 1
C7A C 0.44755(13) 0.58956(19) 0.4828(3) 0.037(3) Uani 0.3892 1 d G U P B 1
C8A C 0.44985(11) 0.53164(19) 0.4808(3) 0.034(3) Uani 0.3892 1 d G U P B 1
C9A C 0.42067(13) 0.49698(18) 0.5364(2) 0.031(3) Uani 0.3892 1 d G U P B 1
C10A C 0.40611(14) 0.44681(16) 0.5063(2) 0.031(3) Uani 0.3892 1 d G U P B 1
C11A C 0.35648(16) 0.42136(14) 0.5299(2) 0.031(3) Uani 0.3892 1 d G U P B 1
C12A C 0.32040(16) 0.44556(15) 0.5832(2) 0.032(3) Uani 0.3892 1 d G U P B 1
C13A C 0.26373(16) 0.43684(15) 0.5675(2) 0.031(3) Uani 0.3892 1 d G U P B 1
C14A C 0.22249(15) 0.47486(17) 0.5887(2) 0.035(3) Uani 0.3892 1 d G U P B 1
C15A C 0.24007(16) 0.52775(17) 0.61281(18) 0.029(3) Uani 0.3892 1 d G U P B 1
C16A C 0.21058(15) 0.57258(17) 0.5780(2) 0.033(3) Uani 0.3892 1 d G U P B 1
C17A C 0.23645(18) 0.62334(15) 0.5624(2) 0.028(3) Uani 0.3892 1 d G U P B 1
C18A C 0.29171(18) 0.63049(14) 0.5751(2) 0.032(3) Uani 0.3892 1 d G U P B 1
C19A C 0.32019(19) 0.66588(13) 0.5225(2) 0.031(3) Uani 0.3892 1 d G U P B 1
C20A C 0.37527(18) 0.65702(14) 0.5005(2) 0.034(3) Uani 0.3892 1 d G U P B 1
C21A C 0.38256(18) 0.67574(13) 0.4149(3) 0.039(3) Uani 0.3892 1 d G U P B 1
C22A C 0.42015(16) 0.65078(16) 0.3596(3) 0.039(3) Uani 0.3892 1 d G U P B 1
C23A C 0.45341(13) 0.60840(19) 0.3939(3) 0.043(3) Uani 0.3892 1 d G U P B 1
C24A C 0.46174(10) 0.5620(2) 0.3419(3) 0.038(3) Uani 0.3892 1 d G U P B 1
C25A C 0.46045(10) 0.51461(19) 0.3952(3) 0.034(3) Uani 0.3892 1 d G U P B 1
C26A C 0.44565(12) 0.46353(18) 0.3655(3) 0.031(3) Uani 0.3892 1 d G U P B 1
C27A C 0.41931(14) 0.42911(16) 0.4212(3) 0.033(3) Uani 0.3892 1 d G U P B 1
C28A C 0.37818(17) 0.39273(13) 0.3937(3) 0.031(3) Uani 0.3892 1 d G U P B 1
C29A C 0.33948(18) 0.38806(11) 0.4590(3) 0.030(3) Uani 0.3892 1 d G U P B 1
C30A C 0.28500(18) 0.38119(10) 0.4409(3) 0.033(3) Uani 0.3892 1 d G U P B 1
C31A C 0.24752(17) 0.40623(13) 0.4960(2) 0.033(3) Uani 0.3892 1 d G U P B 1
C32A C 0.19642(15) 0.42582(15) 0.4684(3) 0.034(3) Uani 0.3892 1 d G U P B 1
C33A C 0.17946(13) 0.46825(18) 0.5234(2) 0.037(3) Uani 0.3892 1 d G U P B 1
C34A C 0.15349(11) 0.51415(19) 0.4865(3) 0.037(3) Uani 0.3892 1 d G U P B 1
C35A C 0.16850(13) 0.56626(18) 0.5165(2) 0.035(3) Uani 0.3892 1 d G U P B 1
C36A C 0.16845(14) 0.61316(17) 0.4639(3) 0.033(3) Uani 0.3892 1 d G U P B 1
C37A C 0.20969(17) 0.64844(15) 0.4914(3) 0.032(3) Uani 0.3892 1 d G U P B 1
C38A C 0.23917(19) 0.68128(12) 0.4337(3) 0.029(3) Uani 0.3892 1 d G U P B 1
C39A C 0.2939(2) 0.69136(10) 0.4509(3) 0.031(3) Uani 0.3892 1 d G U P B 1
C40A C 0.3322(2) 0.69674(10) 0.3858(3) 0.034(3) Uani 0.3892 1 d G U P B 1
C41A C 0.26939(19) 0.37581(10) 0.3533(3) 0.036(3) Uani 0.3892 1 d G U P B 1
C42A C 0.21906(18) 0.39634(13) 0.3245(3) 0.0345(11) Uani 0.3892 1 d G U P B 1
C43A C 0.18273(15) 0.42350(15) 0.3789(3) 0.040(2) Uani 0.3892 1 d G U P B 1
C44A C 0.15259(12) 0.46628(18) 0.3469(3) 0.043(3) Uani 0.3892 1 d G U P B 1
C45A C 0.13950(10) 0.51146(19) 0.3986(3) 0.039(3) Uani 0.3892 1 d G U P B 1
C46A C 0.13836(10) 0.55890(19) 0.3451(3) 0.035(3) Uani 0.3892 1 d G U P B 1
C47A C 0.15459(12) 0.60940(18) 0.3743(3) 0.038(3) Uani 0.3892 1 d G U P B 1
C48A C 0.18118(15) 0.64502(16) 0.3191(3) 0.033(2) Uani 0.3892 1 d G U P B 1
C49A C 0.22303(18) 0.68036(12) 0.3469(3) 0.031(3) Uani 0.3892 1 d G U P B 1
C50A C 0.26158(19) 0.68602(11) 0.2807(3) 0.033(3) Uani 0.3892 1 d G U P B 1
C51A C 0.31637(19) 0.69257(11) 0.2978(3) 0.038(3) Uani 0.3892 1 d G U P B 1
C52A C 0.35459(18) 0.66924(13) 0.2419(2) 0.039(3) Uani 0.3892 1 d G U P B 1
C53A C 0.40424(16) 0.64789(16) 0.2711(3) 0.0345(11) Uani 0.3892 1 d G U P B 1
C54A C 0.41822(14) 0.60235(18) 0.2203(2) 0.040(3) Uani 0.3892 1 d G U P B 1
C55A C 0.44485(12) 0.55846(19) 0.2550(3) 0.039(3) Uani 0.3892 1 d G U P B 1
C56A C 0.43220(13) 0.50603(19) 0.2241(2) 0.038(3) Uani 0.3892 1 d G U P B 1
C57A C 0.43265(14) 0.45966(18) 0.2763(3) 0.031(3) Uani 0.3892 1 d G U P B 1
C58A C 0.39161(17) 0.42390(15) 0.2491(3) 0.0345(11) Uani 0.3892 1 d G U P B 1
C59A C 0.36253(18) 0.39134(12) 0.3073(3) 0.0345(11) Uani 0.3892 1 d G U P B 1
C60A C 0.3078(2) 0.38101(11) 0.2892(3) 0.035(3) Uani 0.3892 1 d G U P B 1
C61A C 0.28158(19) 0.40621(13) 0.2164(2) 0.036(3) Uani 0.3892 1 d G U P B 1
C62A C 0.22672(18) 0.41523(14) 0.2405(2) 0.0345(11) Uani 0.3892 1 d G U P B 1
C63A C 0.19779(16) 0.46049(16) 0.2082(2) 0.040(3) Uani 0.3892 1 d G U P B 1
C64A C 0.15985(13) 0.48507(18) 0.2611(3) 0.0345(11) Uani 0.3892 1 d G U P B 1
C65A C 0.15122(11) 0.54176(19) 0.2607(3) 0.037(3) Uani 0.3892 1 d G U P B 1
C66A C 0.18128(13) 0.57623(18) 0.2063(2) 0.0345(11) Uani 0.3892 1 d G U P B 1
C67A C 0.19448(15) 0.62821(16) 0.2337(2) 0.034(3) Uani 0.3892 1 d G U P B 1
C68A C 0.24388(17) 0.65281(14) 0.2101(2) 0.035(3) Uani 0.3892 1 d G U P B 1
C69A C 0.28154(17) 0.62759(15) 0.1584(2) 0.038(3) Uani 0.3892 1 d G U P B 1
C70A C 0.33754(17) 0.63742(15) 0.1726(2) 0.033(3) Uani 0.3892 1 d G U P B 1
C71A C 0.37565(16) 0.59545(17) 0.1577(2) 0.038(3) Uani 0.3892 1 d G U P B 1
C72A C 0.36133(16) 0.54397(18) 0.12893(18) 0.038(3) Uani 0.3892 1 d G U P B 1
C73A C 0.39056(15) 0.49962(18) 0.1626(2) 0.037(3) Uani 0.3892 1 d G U P B 1
C74A C 0.36456(17) 0.44831(16) 0.1773(2) 0.034(3) Uani 0.3892 1 d G U P B 1
C75A C 0.30983(19) 0.43922(15) 0.1584(2) 0.037(3) Uani 0.3892 1 d G U P B 1
C76A C 0.28030(18) 0.48220(17) 0.11803(18) 0.043(3) Uani 0.3892 1 d G U P B 1
C77A C 0.22601(16) 0.49353(17) 0.1470(2) 0.044(3) Uani 0.3892 1 d G U P B 1
C78A C 0.21849(15) 0.55063(17) 0.1496(2) 0.037(3) Uani 0.3892 1 d G U P B 1
C79A C 0.26729(16) 0.57608(17) 0.12511(18) 0.037(3) Uani 0.3892 1 d G U P B 1
C80A C 0.30641(17) 0.53475(17) 0.10564(16) 0.036(3) Uani 0.3892 1 d G U P B 1
C3B C 0.2892(3) 0.5295(3) 0.6275(3) 0.028(4) Uani 0.207 1 d G U P B 2
C4B C 0.3050(3) 0.5838(3) 0.6095(4) 0.033(3) Uani 0.207 1 d G U P B 2
C5B C 0.3621(3) 0.5871(3) 0.5948(4) 0.031(4) Uani 0.207 1 d G U P B 2
C6B C 0.3847(3) 0.6277(3) 0.5430(5) 0.033(4) Uani 0.207 1 d G U P B 2
C7B C 0.4309(3) 0.6145(3) 0.4917(5) 0.036(4) Uani 0.207 1 d G U P B 2
C8B C 0.4445(2) 0.5582(4) 0.4877(5) 0.035(3) Uani 0.207 1 d G U P B 2
C9B C 0.4216(3) 0.5175(4) 0.5403(5) 0.0345(11) Uani 0.207 1 d G U P B 2
C10B C 0.4176(3) 0.4660(3) 0.5076(5) 0.031(3) Uani 0.207 1 d G U P B 2
C11B C 0.3735(3) 0.4310(3) 0.5274(5) 0.031(3) Uani 0.207 1 d G U P B 2
C12B C 0.3324(3) 0.4468(3) 0.5797(4) 0.030(4) Uani 0.207 1 d G U P B 2
C13B C 0.2788(3) 0.4276(3) 0.5606(4) 0.033(4) Uani 0.207 1 d G U P B 2
C14B C 0.2306(3) 0.4565(3) 0.5811(4) 0.033(3) Uani 0.207 1 d G U P B 2
C15B C 0.2372(3) 0.5113(3) 0.6082(4) 0.029(3) Uani 0.207 1 d G U P B 2
C16B C 0.2002(3) 0.5502(4) 0.5735(4) 0.030(3) Uani 0.207 1 d G U P B 2
C17B C 0.2160(3) 0.6053(3) 0.5612(4) 0.032(4) Uani 0.207 1 d G U P B 2
C18B C 0.2685(4) 0.6227(3) 0.5772(4) 0.033(3) Uani 0.207 1 d G U P B 2
C19B C 0.2905(4) 0.6640(3) 0.5275(5) 0.033(4) Uani 0.207 1 d G U P B 2
C20B C 0.3467(4) 0.6663(3) 0.5082(5) 0.033(4) Uani 0.207 1 d G U P B 2
C21B C 0.3517(4) 0.6878(2) 0.4238(5) 0.035(3) Uani 0.207 1 d G U P B 2
C22B C 0.3944(3) 0.6716(3) 0.3696(6) 0.037(4) Uani 0.207 1 d G U P B 2
C23B C 0.4346(3) 0.6358(3) 0.4040(6) 0.037(4) Uani 0.207 1 d G U P B 2
C24B C 0.4528(2) 0.5929(4) 0.3507(6) 0.037(3) Uani 0.207 1 d G U P B 2
C25B C 0.4597(2) 0.5452(4) 0.4020(6) 0.035(3) Uani 0.207 1 d G U P B 2
C26B C 0.4557(2) 0.4928(4) 0.3696(6) 0.034(3) Uani 0.207 1 d G U P B 2
C27B C 0.4355(3) 0.4529(3) 0.4225(5) 0.031(3) Uani 0.207 1 d G U P B 2
C28B C 0.4028(3) 0.4098(3) 0.3915(6) 0.031(3) Uani 0.207 1 d G U P B 2
C29B C 0.3645(3) 0.3965(2) 0.4544(5) 0.028(3) Uani 0.207 1 d G U P B 2
C30B C 0.3128(4) 0.3795(2) 0.4331(5) 0.034(3) Uani 0.207 1 d G U P B 2
C31B C 0.2702(3) 0.3958(2) 0.4872(5) 0.033(3) Uani 0.207 1 d G U P B 2
C32B C 0.2168(3) 0.4056(3) 0.4576(5) 0.037(3) Uani 0.207 1 d G U P B 2
C33B C 0.1909(3) 0.4429(3) 0.5133(5) 0.037(4) Uani 0.207 1 d G U P B 2
C34B C 0.1572(2) 0.4836(4) 0.4768(5) 0.039(4) Uani 0.207 1 d G U P B 2
C35B C 0.1613(2) 0.5370(4) 0.5096(5) 0.037(3) Uani 0.207 1 d G U P B 2
C36B C 0.1530(2) 0.5840(4) 0.4588(5) 0.035(3) Uani 0.207 1 d G U P B 2
C37B C 0.1861(3) 0.6261(3) 0.4898(5) 0.032(3) Uani 0.207 1 d G U P B 2
C38B C 0.2097(3) 0.6651(3) 0.4350(5) 0.032(4) Uani 0.207 1 d G U P B 2
C39B C 0.2611(4) 0.6852(2) 0.4556(5) 0.031(3) Uani 0.207 1 d G U P B 2
C40B C 0.2988(4) 0.6992(2) 0.3928(5) 0.036(3) Uani 0.207 1 d G U P B 2
C41B C 0.3001(4) 0.3729(2) 0.3446(5) 0.035(3) Uani 0.207 1 d G U P B 2
C42B C 0.2473(4) 0.3839(2) 0.3139(5) 0.036(3) Uani 0.207 1 d G U P B 2
C43B C 0.2054(3) 0.4025(3) 0.3674(5) 0.036(4) Uani 0.207 1 d G U P B 2
C44B C 0.1681(3) 0.4392(3) 0.3354(5) 0.039(3) Uani 0.207 1 d G U P B 2
C45B C 0.1456(2) 0.4800(4) 0.3881(5) 0.039(3) Uani 0.207 1 d G U P B 2
C46B C 0.1362(2) 0.5273(4) 0.3364(5) 0.039(3) Uani 0.207 1 d G U P B 2
C47B C 0.1418(2) 0.5794(4) 0.3684(5) 0.037(3) Uani 0.207 1 d G U P B 2
C48B C 0.1619(3) 0.6205(3) 0.3161(5) 0.034(4) Uani 0.207 1 d G U P B 2
C49B C 0.1956(3) 0.6627(3) 0.3475(5) 0.032(3) Uani 0.207 1 d G U P B 2
C50B C 0.2335(4) 0.6770(3) 0.2836(5) 0.033(3) Uani 0.207 1 d G U P B 2
C51B C 0.2857(4) 0.6937(2) 0.3038(5) 0.034(3) Uani 0.207 1 d G U P B 2
C52B C 0.3287(4) 0.6793(2) 0.2491(5) 0.036(3) Uani 0.207 1 d G U P B 2
C53B C 0.3810(3) 0.6674(3) 0.2801(5) 0.037(3) Uani 0.207 1 d G U P B 2
C54B C 0.4044(3) 0.6264(3) 0.2284(5) 0.038(3) Uani 0.207 1 d G U P B 2
C55B C 0.4384(2) 0.5878(4) 0.2629(5) 0.038(4) Uani 0.207 1 d G U P B 2
C56B C 0.4368(2) 0.5346(4) 0.2292(5) 0.037(3) Uani 0.207 1 d G U P B 2
C57B C 0.4453(2) 0.4882(4) 0.2796(5) 0.038(3) Uani 0.207 1 d G U P B 2
C58B C 0.4125(3) 0.4457(3) 0.2489(5) 0.0345(11) Uani 0.207 1 d G U P B 2
C59B C 0.3892(3) 0.4070(3) 0.3042(5) 0.033(3) Uani 0.207 1 d G U P B 2
C60B C 0.3379(4) 0.3867(2) 0.2828(5) 0.0345(11) Uani 0.207 1 d G U P B 2
C61B C 0.3086(4) 0.4077(3) 0.2097(5) 0.036(4) Uani 0.207 1 d G U P B 2
C62B C 0.2526(4) 0.4055(3) 0.2312(5) 0.036(3) Uani 0.207 1 d G U P B 2
C63B C 0.2161(3) 0.4449(3) 0.1991(5) 0.039(3) Uani 0.207 1 d G U P B 2
C64B C 0.1731(3) 0.4607(3) 0.2509(5) 0.039(4) Uani 0.207 1 d G U P B 2
C65B C 0.1537(2) 0.5146(4) 0.2522(5) 0.038(3) Uani 0.207 1 d G U P B 2
C66B C 0.1774(3) 0.5553(4) 0.2007(5) 0.036(4) Uani 0.207 1 d G U P B 2
C67B C 0.1798(3) 0.6083(3) 0.2307(5) 0.034(3) Uani 0.207 1 d G U P B 2
C68B C 0.2239(3) 0.6424(3) 0.2108(5) 0.036(3) Uani 0.207 1 d G U P B 2
C69B C 0.2666(3) 0.6259(3) 0.1602(4) 0.040(4) Uani 0.207 1 d G U P B 2
C70B C 0.3194(4) 0.6461(3) 0.1777(4) 0.034(3) Uani 0.207 1 d G U P B 2
C71B C 0.3652(3) 0.6126(3) 0.1633(4) 0.037(3) Uani 0.207 1 d G U P B 2
C72B C 0.3617(3) 0.5599(4) 0.1318(4) 0.038(3) Uani 0.207 1 d G U P B 2
C73B C 0.3983(3) 0.5214(4) 0.1654(4) 0.036(3) Uani 0.207 1 d G U P B 2
C74B C 0.3825(3) 0.4658(3) 0.1767(4) 0.034(3) Uani 0.207 1 d G U P B 2
C75B C 0.3310(4) 0.4467(3) 0.1545(4) 0.037(3) Uani 0.207 1 d G U P B 2
C76B C 0.2944(4) 0.4839(3) 0.1142(4) 0.041(3) Uani 0.207 1 d G U P B 2
C77B C 0.2384(3) 0.4839(3) 0.1407(4) 0.039(4) Uani 0.207 1 d G U P B 2
C78B C 0.2199(3) 0.5384(3) 0.1451(4) 0.038(4) Uani 0.207 1 d G U P B 2
C79B C 0.2633(3) 0.5733(3) 0.1242(4) 0.038(4) Uani 0.207 1 d G U P B 2
C80B C 0.3100(3) 0.5407(4) 0.1053(3) 0.038(4) Uani 0.207 1 d G U P B 2
C3C C 0.4169(2) 0.4981(3) 0.5379(4) 0.030(4) Uani 0.2112 1 d G U P B 3
C4C C 0.3892(3) 0.4483(3) 0.5230(4) 0.029(3) Uani 0.2112 1 d G U P B 3
C5C C 0.3412(3) 0.4451(3) 0.5740(4) 0.030(4) Uani 0.2112 1 d G U P B 3
C6C C 0.2965(3) 0.4141(2) 0.5482(4) 0.029(3) Uani 0.2112 1 d G U P B 3
C7C C 0.2433(3) 0.4336(3) 0.5684(4) 0.033(3) Uani 0.2112 1 d G U P B 3
C8C C 0.2407(3) 0.4878(3) 0.6009(3) 0.027(3) Uani 0.2112 1 d G U P B 3
C9C C 0.2861(3) 0.5187(3) 0.6269(3) 0.029(4) Uani 0.2112 1 d G U P B 3
C10C C 0.2832(3) 0.5740(3) 0.6189(3) 0.027(3) Uani 0.2112 1 d G U P B 3
C11C C 0.3291(3) 0.6062(3) 0.5971(3) 0.031(2) Uani 0.2112 1 d G U P B 3
C12C C 0.3785(3) 0.5839(3) 0.5824(4) 0.032(4) Uani 0.2112 1 d G U P B 3
C13C C 0.4122(3) 0.6081(3) 0.5179(4) 0.034(3) Uani 0.2112 1 d G U P B 3
C14C C 0.4511(2) 0.5790(3) 0.4688(5) 0.039(3) Uani 0.2112 1 d G U P B 3
C15C C 0.4492(2) 0.5214(3) 0.4745(5) 0.034(3) Uani 0.2112 1 d G U P B 3
C16C C 0.4550(2) 0.4918(3) 0.3961(5) 0.034(3) Uani 0.2112 1 d G U P B 3
C17C C 0.4297(2) 0.4403(3) 0.3848(5) 0.030(3) Uani 0.2112 1 d G U P B 3
C18C C 0.3957(3) 0.4184(2) 0.4468(5) 0.032(3) Uani 0.2112 1 d G U P B 3
C19C C 0.3521(3) 0.3864(2) 0.4216(5) 0.031(3) Uani 0.2112 1 d G U P B 3
C20C C 0.3030(3) 0.3849(2) 0.4688(5) 0.032(3) Uani 0.2112 1 d G U P B 3
C21C C 0.2601(3) 0.3788(2) 0.4085(5) 0.035(3) Uani 0.2112 1 d G U P B 3
C22C C 0.2087(3) 0.4018(2) 0.4238(5) 0.038(3) Uani 0.2112 1 d G U P B 3
C23C C 0.1999(3) 0.4283(3) 0.5044(5) 0.037(3) Uani 0.2112 1 d G U P B 3
C24C C 0.1710(2) 0.4780(3) 0.5033(4) 0.040(4) Uani 0.2112 1 d G U P B 3
C25C C 0.1954(3) 0.5145(3) 0.5635(4) 0.035(3) Uani 0.2112 1 d G U P B 3
C26C C 0.1928(3) 0.5707(3) 0.5560(4) 0.033(3) Uani 0.2112 1 d G U P B 3
C27C C 0.2362(3) 0.6007(3) 0.5849(4) 0.031(4) Uani 0.2112 1 d G U P B 3
C28C C 0.2535(3) 0.6490(3) 0.5436(4) 0.031(3) Uani 0.2112 1 d G U P B 3
C29C C 0.3100(3) 0.6525(2) 0.5499(4) 0.033(3) Uani 0.2112 1 d G U P B 3
C30C C 0.3411(3) 0.6749(2) 0.4850(5) 0.035(3) Uani 0.2112 1 d G U P B 3
C31C C 0.3923(3) 0.6519(3) 0.4696(5) 0.038(3) Uani 0.2112 1 d G U P B 3
C32C C 0.4167(3) 0.6500(3) 0.3875(5) 0.038(3) Uani 0.2112 1 d G U P B 3
C33C C 0.4532(2) 0.6057(3) 0.3838(5) 0.041(4) Uani 0.2112 1 d G U P B 3
C34C C 0.4556(2) 0.5746(3) 0.3071(5) 0.040(4) Uani 0.2112 1 d G U P B 3
C35C C 0.45808(19) 0.5174(3) 0.3146(5) 0.036(3) Uani 0.2112 1 d G U P B 3
C36C C 0.4350(2) 0.4815(3) 0.2536(5) 0.036(3) Uani 0.2112 1 d G U P B 3
C37C C 0.4176(3) 0.4342(3) 0.2957(5) 0.0345(11) Uani 0.2112 1 d G U P B 3
C38C C 0.3711(3) 0.4052(2) 0.2695(5) 0.032(3) Uani 0.2112 1 d G U P B 3
C39C C 0.3394(3) 0.3799(2) 0.3324(5) 0.0345(11) Uani 0.2112 1 d G U P B 3
C40C C 0.2833(3) 0.37577(19) 0.3253(5) 0.034(3) Uani 0.2112 1 d G U P B 3
C41C C 0.3136(3) 0.69730(19) 0.4128(5) 0.034(3) Uani 0.2112 1 d G U P B 3
C42C C 0.3370(3) 0.6946(2) 0.3300(5) 0.036(3) Uani 0.2112 1 d G U P B 3
C43C C 0.3871(3) 0.6694(2) 0.3143(5) 0.041(3) Uani 0.2112 1 d G U P B 3
C44C C 0.3946(3) 0.6414(3) 0.2382(4) 0.039(3) Uani 0.2112 1 d G U P B 3
C45C C 0.4268(2) 0.5941(3) 0.2349(4) 0.041(4) Uani 0.2112 1 d G U P B 3
C46C C 0.4041(3) 0.5581(3) 0.1719(4) 0.037(3) Uani 0.2112 1 d G U P B 3
C47C C 0.4054(3) 0.5023(3) 0.1810(4) 0.038(3) Uani 0.2112 1 d G U P B 3
C48C C 0.3620(3) 0.4710(3) 0.1520(4) 0.035(4) Uani 0.2112 1 d G U P B 3
C49C C 0.3444(3) 0.4234(3) 0.1949(4) 0.035(3) Uani 0.2112 1 d G U P B 3
C50C C 0.2876(3) 0.4191(3) 0.1872(4) 0.040(3) Uani 0.2112 1 d G U P B 3
C51C C 0.2558(3) 0.3971(2) 0.2519(5) 0.038(3) Uani 0.2112 1 d G U P B 3
C52C C 0.2038(3) 0.4185(3) 0.2666(5) 0.039(3) Uani 0.2112 1 d G U P B 3
C53C C 0.1811(3) 0.4221(3) 0.3493(5) 0.040(2) Uani 0.2112 1 d G U P B 3
C54C C 0.1486(2) 0.4694(3) 0.3544(5) 0.043(3) Uani 0.2112 1 d G U P B 3
C55C C 0.1448(2) 0.4988(3) 0.4292(5) 0.041(4) Uani 0.2112 1 d G U P B 3
C56C C 0.14015(19) 0.5559(3) 0.4237(5) 0.040(3) Uani 0.2112 1 d G U P B 3
C57C C 0.1628(2) 0.5913(3) 0.4845(5) 0.034(3) Uani 0.2112 1 d G U P B 3
C58C C 0.1802(3) 0.6389(3) 0.4431(5) 0.033(3) Uani 0.2112 1 d G U P B 3
C59C C 0.2266(3) 0.6675(2) 0.4699(5) 0.030(3) Uani 0.2112 1 d G U P B 3
C60C C 0.2578(3) 0.6931(2) 0.4066(5) 0.033(3) Uani 0.2112 1 d G U P B 3
C61C C 0.2446(3) 0.6870(2) 0.3168(5) 0.030(3) Uani 0.2112 1 d G U P B 3
C62C C 0.2945(3) 0.6880(2) 0.2712(5) 0.035(4) Uani 0.2112 1 d G U P B 3
C63C C 0.3011(3) 0.6575(3) 0.1949(4) 0.035(3) Uani 0.2112 1 d G U P B 3
C64C C 0.3516(3) 0.6353(3) 0.1779(4) 0.036(3) Uani 0.2112 1 d G U P B 3
C65C C 0.3577(3) 0.5842(3) 0.1378(3) 0.036(3) Uani 0.2112 1 d G U P B 3
C66C C 0.3121(3) 0.5531(3) 0.1135(3) 0.039(4) Uani 0.2112 1 d G U P B 3
C67C C 0.3148(3) 0.4968(3) 0.1174(3) 0.036(3) Uani 0.2112 1 d G U P B 3
C68C C 0.2691(3) 0.4655(3) 0.1394(3) 0.038(4) Uani 0.2112 1 d G U P B 3
C69C C 0.2193(3) 0.4882(3) 0.1573(4) 0.042(4) Uani 0.2112 1 d G U P B 3
C70C C 0.1854(3) 0.4633(3) 0.2196(4) 0.041(3) Uani 0.2112 1 d G U P B 3
C71C C 0.1515(2) 0.4958(3) 0.2719(5) 0.040(3) Uani 0.2112 1 d G U P B 3
C72C C 0.1490(2) 0.5521(3) 0.2656(5) 0.036(3) Uani 0.2112 1 d G U P B 3
C73C C 0.1429(2) 0.5815(3) 0.3427(5) 0.036(3) Uani 0.2112 1 d G U P B 3
C74C C 0.1679(2) 0.6336(3) 0.3535(5) 0.034(4) Uani 0.2112 1 d G U P B 3
C75C C 0.1988(3) 0.6582(3) 0.2890(5) 0.033(2) Uani 0.2112 1 d G U P B 3
C76C C 0.2022(3) 0.6313(3) 0.2079(4) 0.035(4) Uani 0.2112 1 d G U P B 3
C77C C 0.2539(3) 0.6292(3) 0.1650(4) 0.037(4) Uani 0.2112 1 d G U P B 3
C78C C 0.2605(3) 0.5769(3) 0.1279(3) 0.038(4) Uani 0.2112 1 d G U P B 3
C79C C 0.2147(3) 0.5451(3) 0.1481(4) 0.038(4) Uani 0.2112 1 d G U P B 3
C80C C 0.1781(3) 0.5775(3) 0.1981(4) 0.036(3) Uani 0.2112 1 d G U P B 3
C3D C 0.4176(3) 0.5227(4) 0.5490(5) 0.024(6) Uiso 0.1926 1 d G U P B 7
C4D C 0.4053(3) 0.4683(3) 0.5254(5) 0.019(5) Uiso 0.1926 1 d G U P B 7
C5D C 0.3583(3) 0.4494(3) 0.5697(4) 0.014(5) Uiso 0.1926 1 d G U P B 7
C6D C 0.3249(3) 0.4090(3) 0.5352(5) 0.025(6) Uiso 0.1926 1 d G U P B 7
C7D C 0.2678(3) 0.4121(3) 0.5506(5) 0.033(7) Uiso 0.1926 1 d G U P B 7
C8D C 0.2491(3) 0.4615(3) 0.5885(4) 0.021(6) Uiso 0.1926 1 d G U P B 7
C9D C 0.2831(3) 0.5021(3) 0.6234(4) 0.020(6) Uiso 0.1926 1 d G U P B 7
C10D C 0.2654(4) 0.5547(3) 0.6209(4) 0.031(6) Uiso 0.1926 1 d G U P B 7
C11D C 0.3013(4) 0.5992(3) 0.6085(4) 0.028(6) Uiso 0.1926 1 d G U P B 7
C12D C 0.3553(4) 0.5921(3) 0.5978(4) 0.032(8) Uiso 0.1926 1 d G U P B 7
C13D C 0.3833(3) 0.6280(3) 0.5404(5) 0.049(9) Uiso 0.1926 1 d G U P B 7
C14D C 0.4305(3) 0.6134(3) 0.4933(5) 0.047(9) Uiso 0.1926 1 d G U P B 7
C15D C 0.4444(3) 0.5573(4) 0.4926(5) 0.042(8) Uiso 0.1926 1 d G U P B 7
C16D C 0.4611(2) 0.5348(4) 0.4122(5) 0.032(7) Uiso 0.1926 1 d G U P B 7
C17D C 0.4514(2) 0.4792(3) 0.3922(5) 0.023(6) Uiso 0.1926 1 d G U P B 7
C18D C 0.4226(3) 0.4455(3) 0.4472(5) 0.022(6) Uiso 0.1926 1 d G U P B 7
C19D C 0.3906(3) 0.4045(3) 0.4133(5) 0.038(8) Uiso 0.1926 1 d G U P B 7
C20D C 0.3421(3) 0.3871(2) 0.4538(5) 0.032(8) Uiso 0.1926 1 d G U P B 7
C21D C 0.3048(4) 0.3730(2) 0.3878(5) 0.048(8) Uiso 0.1926 1 d G U P B 7
C22D C 0.2487(4) 0.3802(2) 0.3991(6) 0.056(9) Uiso 0.1926 1 d G U P B 7
C23D C 0.2300(3) 0.3988(3) 0.4809(5) 0.037(8) Uiso 0.1926 1 d G U P B 7
C24D C 0.1885(3) 0.4386(3) 0.4815(5) 0.037(8) Uiso 0.1926 1 d G U P B 7
C25D C 0.1996(3) 0.4769(3) 0.5484(5) 0.032(7) Uiso 0.1926 1 d G U P B 7
C26D C 0.1818(3) 0.5304(4) 0.5466(5) 0.050(9) Uiso 0.1926 1 d G U P B 7
C27D C 0.2141(3) 0.5694(3) 0.5841(4) 0.047(9) Uiso 0.1926 1 d G U P B 7
C28D C 0.2189(3) 0.6227(3) 0.5504(5) 0.050(9) Uiso 0.1926 1 d G U P B 7
C29D C 0.2718(4) 0.6411(3) 0.5641(5) 0.043(9) Uiso 0.1926 1 d G U P B 7
C30D C 0.2978(4) 0.6745(3) 0.5059(5) 0.046(9) Uiso 0.1926 1 d G U P B 7
C31D C 0.3538(4) 0.6672(3) 0.4946(5) 0.053(10) Uiso 0.1926 1 d G U P B 7
C32D C 0.3808(3) 0.6766(3) 0.4157(6) 0.073(12) Uiso 0.1926 1 d G U P B 7
C33D C 0.4282(3) 0.6442(3) 0.4120(6) 0.063(10) Uiso 0.1926 1 d G U P B 7
C34D C 0.4419(3) 0.6192(3) 0.3326(6) 0.048(8) Uiso 0.1926 1 d G U P B 7
C35D C 0.4599(2) 0.5647(4) 0.3342(6) 0.050(10) Uiso 0.1926 1 d G U P B 7
C36D C 0.4498(2) 0.5274(4) 0.2668(5) 0.035(7) Uiso 0.1926 1 d G U P B 7
C37D C 0.4447(3) 0.4750(3) 0.3014(5) 0.037(7) Uiso 0.1926 1 d G U P B 7
C38D C 0.4091(3) 0.4360(3) 0.2664(5) 0.035(7) Uiso 0.1926 1 d G U P B 7
C39D C 0.3834(3) 0.3997(3) 0.3223(5) 0.038(7) Uiso 0.1926 1 d G U P B 7
C40D C 0.3310(4) 0.3809(2) 0.3077(5) 0.040(8) Uiso 0.1926 1 d G U P B 7
C41D C 0.2679(4) 0.6925(2) 0.4330(6) 0.036(8) Uiso 0.1926 1 d G U P B 7
C42D C 0.2941(4) 0.7008(2) 0.3534(6) 0.048(8) Uiso 0.1926 1 d G U P B 7
C43D C 0.3497(4) 0.6911(2) 0.3413(6) 0.050(9) Uiso 0.1926 1 d G U P B 7
C44D C 0.3674(3) 0.6705(3) 0.2636(5) 0.043(8) Uiso 0.1926 1 d G U P B 7
C45D C 0.4115(3) 0.6341(3) 0.2593(5) 0.043(8) Uiso 0.1926 1 d G U P B 7
C46D C 0.4020(3) 0.5969(3) 0.1900(5) 0.039(7) Uiso 0.1926 1 d G U P B 7
C47D C 0.4184(3) 0.5432(3) 0.1931(5) 0.041(8) Uiso 0.1926 1 d G U P B 7
C48D C 0.3865(3) 0.5031(3) 0.1555(4) 0.047(9) Uiso 0.1926 1 d G U P B 7
C49D C 0.3812(3) 0.4503(3) 0.1908(5) 0.049(9) Uiso 0.1926 1 d G U P B 7
C50D C 0.3281(4) 0.4312(3) 0.1755(4) 0.041(8) Uiso 0.1926 1 d G U P B 7
C51D C 0.3014(4) 0.3980(3) 0.2335(5) 0.055(10) Uiso 0.1926 1 d G U P B 7
C52D C 0.2450(4) 0.4036(3) 0.2439(5) 0.065(11) Uiso 0.1926 1 d G U P B 7
C53D C 0.2192(3) 0.3963(3) 0.3237(6) 0.070(11) Uiso 0.1926 1 d G U P B 7
C54D C 0.1749(3) 0.4325(3) 0.3297(6) 0.062(10) Uiso 0.1926 1 d G U P B 7
C55D C 0.1603(3) 0.4555(3) 0.4068(6) 0.044(8) Uiso 0.1926 1 d G U P B 7
C56D C 0.1402(2) 0.5093(4) 0.4069(6) 0.059(10) Uiso 0.1926 1 d G U P B 7
C57D C 0.1500(2) 0.5460(4) 0.4741(6) 0.047(8) Uiso 0.1926 1 d G U P B 7
C58D C 0.1549(3) 0.5987(4) 0.4402(6) 0.037(8) Uiso 0.1926 1 d G U P B 7
C59D C 0.1906(3) 0.6372(3) 0.4757(5) 0.036(8) Uiso 0.1926 1 d G U P B 7
C60D C 0.2158(3) 0.6737(3) 0.4195(6) 0.036(7) Uiso 0.1926 1 d G U P B 7
C61D C 0.2080(3) 0.6692(3) 0.3278(6) 0.029(7) Uiso 0.1926 1 d G U P B 7
C62D C 0.2573(3) 0.6862(3) 0.2889(5) 0.032(8) Uiso 0.1926 1 d G U P B 7
C63D C 0.2748(3) 0.6629(3) 0.2105(5) 0.036(7) Uiso 0.1926 1 d G U P B 7
C64D C 0.3300(3) 0.6563(3) 0.1975(5) 0.023(6) Uiso 0.1926 1 d G U P B 7
C65D C 0.3515(3) 0.6112(3) 0.1530(4) 0.018(5) Uiso 0.1926 1 d G U P B 7
C66D C 0.3173(3) 0.5703(3) 0.1198(4) 0.022(5) Uiso 0.1926 1 d G U P B 7
C67D C 0.3353(4) 0.5169(3) 0.1179(4) 0.037(7) Uiso 0.1926 1 d G U P B 7
C68D C 0.2993(4) 0.4733(3) 0.1307(4) 0.026(6) Uiso 0.1926 1 d G U P B 7
C69D C 0.2446(4) 0.4805(3) 0.1446(4) 0.027(7) Uiso 0.1926 1 d G U P B 7
C70D C 0.2168(3) 0.4440(3) 0.1996(5) 0.047(9) Uiso 0.1926 1 d G U P B 7
C71D C 0.1733(3) 0.4632(3) 0.2509(5) 0.034(7) Uiso 0.1926 1 d G U P B 7
C72D C 0.1556(3) 0.5167(4) 0.2504(5) 0.043(8) Uiso 0.1926 1 d G U P B 7
C73D C 0.1388(2) 0.5390(4) 0.3295(6) 0.042(8) Uiso 0.1926 1 d G U P B 7
C74D C 0.1479(2) 0.5952(4) 0.3490(6) 0.036(8) Uiso 0.1926 1 d G U P B 7
C75D C 0.1731(3) 0.6307(3) 0.2914(6) 0.040(8) Uiso 0.1926 1 d G U P B 7
C76D C 0.1868(3) 0.6103(3) 0.2082(5) 0.040(8) Uiso 0.1926 1 d G U P B 7
C77D C 0.2385(3) 0.6246(3) 0.1718(5) 0.023(6) Uiso 0.1926 1 d G U P B 7
C78D C 0.2606(3) 0.5784(3) 0.1301(4) 0.034(8) Uiso 0.1926 1 d G U P B 7
C79D C 0.2248(3) 0.5344(4) 0.1411(4) 0.028(7) Uiso 0.1926 1 d G U P B 7
C80D C 0.1789(3) 0.5528(4) 0.1896(5) 0.036(7) Uiso 0.1926 1 d G U P B 7

loop_
_atom_site_aniso_label
_atom_site_aniso_U_11
_atom_site_aniso_U_22
_atom_site_aniso_U_33
_atom_site_aniso_U_23
_atom_site_aniso_U_13
_atom_site_aniso_U_12
Sc1 0.079(4) 0.082(4) 0.034(2) -0.005(2) -0.016(2) 0.052(3)
Sc2 0.079(4) 0.082(4) 0.034(2) -0.005(2) -0.016(2) 0.052(3)
Sc3 0.056(9) 0.083(12) 0.046(8) -0.008(8) -0.008(7) 0.016(8)
Sc4 0.0486(11) 0.0830(15) 0.0320(9) 0.0229(9) -0.0184(7) -0.0446(10)
Sc5 0.146(6) 0.109(5) 0.049(3) 0.041(3) -0.042(3) -0.108(5)
Sc6 0.0233(15) 0.041(2) 0.035(2) 0.0130(16) 0.0002(12) -0.0099(14)
Sc7 0.078(3) 0.044(2) 0.0182(15) -0.0142(13) -0.0204(16) 0.0275(19)
Sc8 0.079(4) 0.082(4) 0.034(2) -0.005(2) -0.016(2) 0.052(3)
N1 0.0117(19) 0.0084(18) 0.012(2) 0.0008(14) -0.0057(14) -0.0032(13)
C81 0.037(4) 0.042(4) 0.015(3) 0.006(2) -0.005(2) 0.013(3)
C82 0.040(4) 0.039(4) 0.016(3) 0.009(2) -0.004(2) 0.013(3)
C83 0.039(4) 0.032(3) 0.023(3) 0.006(2) -0.002(3) 0.012(3)
C84 0.029(3) 0.035(3) 0.025(3) 0.001(3) -0.005(2) 0.007(3)
C85 0.028(3) 0.029(3) 0.025(3) 0.001(2) -0.005(2) 0.002(2)
C86 0.039(4) 0.027(3) 0.030(3) 0.001(2) -0.010(3) 0.008(3)
C87 0.034(3) 0.031(3) 0.025(3) 0.000(3) 0.000(3) 0.003(3)
C88 0.038(4) 0.046(4) 0.044(4) -0.013(4) -0.004(3) 0.008(3)
C89 0.037(4) 0.048(4) 0.038(4) 0.009(3) 0.000(3) -0.005(3)
C90 0.060(6) 0.058(6) 0.050(5) 0.007(4) -0.008(4) 0.020(5)
N2 0.058(5) 0.087(6) 0.027(3) 0.015(4) -0.011(3) -0.016(4)
O1 0.058(3) 0.083(4) 0.042(3) 0.015(3) -0.015(3) -0.016(3)
O2 0.040(3) 0.032(3) 0.033(3) 0.008(2) -0.003(2) 0.013(2)
O3 0.033(3) 0.038(3) 0.035(3) 0.009(2) -0.003(2) -0.007(2)
O4 0.043(3) 0.049(3) 0.028(3) 0.001(2) 0.003(2) 0.013(2)
Cl1 0.0322(9) 0.0393(10) 0.0323(10) 0.0007(7) 0.0039(6) 0.0074(6)
Cl2 0.0489(11) 0.0329(9) 0.0398(11) -0.0025(7) -0.0080(8) 0.0109(7)
S1 0.093(2) 0.0682(18) 0.0609(18) 0.0217(14) -0.0101(16) -0.0082(16)
C91 0.031(5) 0.046(6) 0.047(6) -0.025(5) -0.008(4) -0.003(4)
C1A 0.041(4) 0.079(7) 0.032(4) 0.017(4) -0.016(3) -0.028(4)
C2A 0.024(3) 0.031(3) 0.019(3) 0.007(2) -0.001(2) 0.004(2)
C3A 0.033(6) 0.036(6) 0.015(5) -0.002(5) 0.000(5) -0.007(5)
C4A 0.039(5) 0.038(5) 0.015(4) -0.009(4) -0.006(4) -0.008(4)
C5A 0.034(6) 0.044(6) 0.020(6) -0.005(5) -0.010(5) -0.007(6)
C6A 0.035(6) 0.040(6) 0.029(5) -0.005(5) -0.009(5) -0.017(5)
C7A 0.029(5) 0.045(6) 0.038(6) 0.002(5) -0.010(5) -0.021(5)
C8A 0.016(5) 0.048(6) 0.039(6) 0.009(5) -0.007(5) -0.008(5)
C9A 0.018(5) 0.045(6) 0.030(6) 0.010(6) -0.013(5) 0.006(5)
C10A 0.027(5) 0.035(6) 0.032(5) 0.008(5) -0.013(5) 0.009(5)
C11A 0.035(6) 0.030(5) 0.029(5) 0.008(5) -0.004(5) 0.010(5)
C12A 0.035(6) 0.035(6) 0.025(5) 0.009(5) -0.007(5) 0.006(5)
C13A 0.032(6) 0.034(5) 0.027(5) 0.011(5) 0.004(5) -0.009(5)
C14A 0.034(5) 0.040(6) 0.031(5) 0.008(5) 0.000(5) -0.004(5)
C15A 0.029(5) 0.044(6) 0.014(5) 0.000(5) 0.006(4) -0.003(5)
C16A 0.031(5) 0.047(6) 0.021(5) -0.007(5) 0.013(5) 0.009(5)
C17A 0.035(5) 0.033(5) 0.016(5) -0.010(5) 0.007(5) 0.009(5)
C18A 0.042(6) 0.035(5) 0.019(5) -0.011(5) 0.005(5) -0.003(5)
C19A 0.044(6) 0.025(5) 0.025(5) -0.010(4) 0.000(5) -0.008(5)
C20A 0.042(6) 0.028(5) 0.031(6) -0.003(5) -0.002(5) -0.021(5)
C21A 0.052(6) 0.026(5) 0.039(6) 0.007(5) -0.005(5) -0.025(5)
C22A 0.037(6) 0.043(6) 0.036(6) 0.011(5) -0.009(5) -0.026(5)
C23A 0.030(5) 0.057(6) 0.040(6) 0.009(5) -0.002(5) -0.024(5)
C24A 0.015(5) 0.062(6) 0.037(6) 0.015(6) 0.002(5) -0.009(5)
C25A 0.013(5) 0.049(6) 0.040(6) 0.002(6) -0.004(5) 0.002(5)
C26A 0.017(5) 0.038(6) 0.039(6) 0.001(5) -0.001(5) 0.018(5)
C27A 0.025(5) 0.035(5) 0.040(5) 0.006(5) -0.008(5) 0.013(5)
C28A 0.033(5) 0.025(5) 0.034(5) -0.002(5) -0.002(5) 0.009(5)
C29A 0.039(6) 0.018(5) 0.035(6) 0.007(5) -0.004(5) 0.012(5)
C30A 0.040(6) 0.020(5) 0.037(6) 0.015(5) -0.008(5) 0.003(5)
C31A 0.038(6) 0.030(5) 0.032(5) 0.019(5) -0.003(5) -0.005(5)
C32A 0.030(5) 0.039(6) 0.033(6) 0.005(5) -0.001(5) -0.023(5)
C33A 0.027(5) 0.051(6) 0.033(6) 0.011(5) -0.001(5) -0.013(5)
C34A 0.024(5) 0.053(6) 0.034(5) 0.001(5) 0.011(5) -0.006(5)
C35A 0.032(5) 0.047(6) 0.027(5) -0.006(5) 0.015(5) 0.010(5)
C36A 0.026(5) 0.038(6) 0.036(6) -0.005(5) 0.009(5) 0.021(5)
C37A 0.040(6) 0.027(6) 0.030(5) -0.007(5) 0.001(5) 0.014(5)
C38A 0.042(6) 0.016(5) 0.030(5) -0.005(4) 0.002(5) 0.015(5)
C39A 0.051(6) 0.010(4) 0.032(5) -0.010(4) 0.002(5) 0.000(5)
C40A 0.050(6) 0.014(5) 0.039(6) 0.000(5) -0.004(6) -0.015(5)
C41A 0.045(6) 0.021(5) 0.040(6) -0.007(5) -0.006(5) -0.011(5)
C42A 0.034(2) 0.034(2) 0.036(2) -0.0035(18) -0.0056(18) 0.0001(17)
C43A 0.035(4) 0.048(4) 0.037(5) -0.001(4) -0.014(4) -0.025(4)
C44A 0.035(5) 0.054(6) 0.042(6) -0.005(5) -0.007(5) -0.016(5)
C45A 0.022(5) 0.058(6) 0.038(6) 0.010(6) -0.003(5) -0.003(5)
C46A 0.017(5) 0.046(6) 0.041(5) 0.000(5) -0.004(5) 0.009(5)
C47A 0.027(5) 0.043(6) 0.043(6) 0.003(6) 0.005(5) 0.019(5)
C48A 0.034(4) 0.030(4) 0.035(5) 0.009(4) -0.007(4) 0.020(4)
C49A 0.044(6) 0.017(5) 0.032(5) 0.002(5) 0.000(5) 0.016(5)
C50A 0.046(6) 0.018(5) 0.036(6) 0.009(5) -0.002(5) 0.012(5)
C51A 0.050(6) 0.022(5) 0.042(6) 0.010(5) -0.010(5) -0.006(5)
C52A 0.046(6) 0.033(5) 0.037(5) 0.015(5) -0.002(5) -0.013(5)
C53A 0.034(2) 0.034(2) 0.036(2) -0.0035(18) -0.0056(18) 0.0001(17)
C54A 0.038(6) 0.050(6) 0.033(5) 0.011(5) 0.010(5) -0.012(5)
C55A 0.023(5) 0.055(6) 0.039(6) 0.002(6) 0.012(5) -0.014(5)
C56A 0.029(5) 0.048(6) 0.036(6) 0.002(5) 0.006(5) 0.005(5)
C57A 0.022(5) 0.031(5) 0.039(5) -0.006(5) 0.005(5) 0.015(5)
C58A 0.034(2) 0.034(2) 0.036(2) -0.0035(18) -0.0056(18) 0.0001(17)
C59A 0.034(2) 0.034(2) 0.036(2) -0.0035(18) -0.0056(18) 0.0001(17)
C60A 0.039(5) 0.026(5) 0.039(5) -0.008(5) -0.007(5) -0.006(5)
C61A 0.042(6) 0.036(5) 0.030(5) -0.013(5) -0.005(5) -0.001(5)
C62A 0.034(2) 0.034(2) 0.036(2) -0.0035(18) -0.0056(18) 0.0001(17)
C63A 0.038(6) 0.046(6) 0.036(5) -0.013(5) -0.016(5) -0.014(5)
C64A 0.034(2) 0.034(2) 0.036(2) -0.0035(18) -0.0056(18) 0.0001(17)
C65A 0.024(5) 0.050(6) 0.037(5) -0.001(5) -0.010(5) 0.002(5)
C66A 0.034(2) 0.034(2) 0.036(2) -0.0035(18) -0.0056(18) 0.0001(17)
C67A 0.032(5) 0.039(6) 0.031(5) 0.009(5) -0.015(5) 0.011(5)
C68A 0.042(6) 0.032(5) 0.031(5) 0.014(5) -0.007(5) 0.006(5)
C69A 0.044(6) 0.044(6) 0.026(5) 0.017(5) -0.002(5) 0.004(5)
C70A 0.042(6) 0.039(5) 0.019(5) 0.019(5) 0.003(5) -0.009(5)
C71A 0.043(6) 0.045(6) 0.027(5) 0.015(5) 0.007(5) -0.009(5)
C72A 0.044(5) 0.046(6) 0.022(5) 0.001(5) 0.004(5) 0.003(5)
C73A 0.035(5) 0.049(6) 0.028(5) -0.004(5) 0.011(5) 0.002(5)
C74A 0.037(6) 0.039(6) 0.025(5) -0.017(5) 0.006(5) 0.008(5)
C75A 0.045(6) 0.043(6) 0.024(5) -0.016(5) 0.001(5) 0.001(5)
C76A 0.050(6) 0.049(6) 0.031(5) -0.007(5) -0.002(5) 0.004(6)
C77A 0.046(6) 0.053(6) 0.034(6) -0.009(5) -0.004(5) -0.006(6)
C78A 0.040(6) 0.048(6) 0.024(5) 0.005(5) -0.016(5) 0.007(5)
C79A 0.046(6) 0.049(6) 0.017(5) 0.008(5) -0.008(5) 0.008(5)
C80A 0.043(6) 0.047(6) 0.019(5) 0.001(5) -0.003(5) 0.006(5)
C3B 0.032(7) 0.037(7) 0.014(7) 0.000(7) 0.003(7) -0.007(7)
C4B 0.040(6) 0.040(6) 0.017(6) -0.004(6) 0.001(6) -0.005(6)
C5B 0.038(8) 0.035(7) 0.020(7) -0.007(7) -0.013(7) -0.012(7)
C6B 0.040(6) 0.032(6) 0.027(6) -0.006(6) -0.013(6) -0.017(6)
C7B 0.031(6) 0.043(7) 0.034(6) 0.005(6) -0.011(6) -0.024(6)
C8B 0.022(6) 0.047(6) 0.035(6) 0.008(6) -0.011(6) -0.013(6)
C9B 0.034(2) 0.034(2) 0.036(2) -0.0035(18) -0.0056(18) 0.0001(17)
C10B 0.022(6) 0.037(6) 0.034(6) 0.010(6) -0.011(6) 0.010(6)
C11B 0.030(7) 0.033(6) 0.030(6) 0.007(6) -0.006(6) 0.010(6)
C12B 0.032(8) 0.033(7) 0.024(7) 0.012(7) -0.002(7) 0.005(7)
C13B 0.036(7) 0.031(6) 0.031(6) 0.011(6) -0.003(6) -0.002(6)
C14B 0.031(6) 0.040(7) 0.029(6) 0.009(6) 0.000(6) -0.008(6)
C15B 0.029(6) 0.038(7) 0.019(6) 0.003(6) 0.005(6) -0.004(6)
C16B 0.028(6) 0.039(7) 0.024(6) 0.001(6) 0.013(6) 0.003(6)
C17B 0.032(6) 0.037(7) 0.025(6) -0.006(6) 0.009(6) 0.012(6)
C18B 0.041(6) 0.036(6) 0.022(6) -0.007(6) 0.004(6) 0.002(6)
C19B 0.046(7) 0.026(6) 0.026(6) -0.010(6) 0.000(7) 0.002(6)
C20B 0.049(7) 0.024(6) 0.027(6) -0.007(6) -0.006(6) -0.013(6)
C21B 0.047(6) 0.019(6) 0.038(6) 0.001(6) -0.002(6) -0.015(6)
C22B 0.044(7) 0.030(6) 0.037(7) 0.005(6) -0.002(7) -0.021(6)
C23B 0.035(6) 0.041(6) 0.036(6) 0.011(6) -0.003(6) -0.026(6)
C24B 0.024(6) 0.050(6) 0.037(6) 0.007(6) -0.001(6) -0.019(6)
C25B 0.015(6) 0.051(6) 0.040(6) 0.011(6) -0.006(5) -0.012(6)
C26B 0.020(6) 0.046(6) 0.037(6) 0.007(6) -0.005(6) 0.005(6)
C27B 0.015(6) 0.039(6) 0.038(6) 0.008(6) -0.011(6) 0.010(6)
C28B 0.029(6) 0.029(6) 0.034(6) 0.001(6) -0.002(6) 0.014(6)
C29B 0.028(7) 0.024(6) 0.030(6) 0.009(6) -0.007(6) 0.014(6)
C30B 0.043(7) 0.024(6) 0.035(6) 0.005(6) -0.001(6) 0.003(6)
C31B 0.039(6) 0.026(6) 0.033(6) 0.014(6) -0.003(6) -0.005(6)
C32B 0.039(6) 0.036(6) 0.037(6) 0.008(6) -0.007(6) -0.022(6)
C33B 0.033(6) 0.044(7) 0.035(6) 0.013(6) -0.002(6) -0.013(6)
C34B 0.030(6) 0.051(7) 0.036(6) 0.011(6) 0.003(6) -0.011(6)
C35B 0.030(6) 0.050(6) 0.033(6) 0.007(6) 0.004(6) 0.001(6)
C36B 0.025(6) 0.045(6) 0.036(6) -0.003(6) 0.007(6) 0.016(6)
C37B 0.032(6) 0.036(7) 0.028(6) -0.001(6) 0.006(6) 0.017(6)
C38B 0.038(7) 0.026(6) 0.033(7) -0.002(6) 0.006(6) 0.018(6)
C39B 0.045(7) 0.020(6) 0.028(6) -0.004(6) 0.001(6) 0.007(6)
C40B 0.052(6) 0.018(6) 0.038(6) -0.001(6) -0.009(6) -0.002(6)
C41B 0.044(6) 0.023(6) 0.039(6) -0.005(6) -0.009(6) -0.003(6)
C42B 0.041(6) 0.029(6) 0.038(6) -0.007(6) -0.010(6) -0.010(6)
C43B 0.039(7) 0.032(6) 0.037(7) -0.006(6) -0.010(6) -0.019(6)
C44B 0.033(6) 0.043(6) 0.040(6) 0.000(6) -0.010(6) -0.018(6)
C45B 0.027(6) 0.052(6) 0.038(6) -0.001(6) -0.003(6) -0.015(6)
C46B 0.024(6) 0.051(6) 0.042(6) 0.003(6) -0.007(6) -0.003(6)
C47B 0.025(6) 0.047(6) 0.040(6) 0.001(6) 0.003(6) 0.012(6)
C48B 0.027(6) 0.039(7) 0.038(7) 0.009(6) -0.004(6) 0.017(6)
C49B 0.036(6) 0.025(6) 0.035(6) 0.005(6) -0.004(6) 0.020(6)
C50B 0.041(7) 0.024(6) 0.034(6) 0.009(6) -0.009(6) 0.016(6)
C51B 0.049(7) 0.019(6) 0.036(6) 0.007(6) -0.002(6) 0.002(6)
C52B 0.048(6) 0.029(6) 0.032(6) 0.017(6) 0.003(6) -0.007(6)
C53B 0.045(6) 0.031(6) 0.034(6) 0.014(6) -0.003(6) -0.020(6)
C54B 0.043(6) 0.040(6) 0.032(6) 0.016(6) 0.009(6) -0.010(6)
C55B 0.030(6) 0.048(7) 0.037(6) 0.013(6) 0.003(6) -0.012(6)
C56B 0.029(6) 0.050(7) 0.031(6) 0.006(6) 0.012(6) -0.002(6)
C57B 0.026(6) 0.048(6) 0.039(6) 0.000(6) 0.003(6) 0.002(6)
C58B 0.034(2) 0.034(2) 0.036(2) -0.0035(18) -0.0056(18) 0.0001(17)
C59B 0.037(6) 0.027(6) 0.037(6) -0.006(6) -0.001(6) 0.013(6)
C60B 0.034(2) 0.034(2) 0.036(2) -0.0035(18) -0.0056(18) 0.0001(17)
C61B 0.041(7) 0.035(6) 0.032(6) -0.014(6) 0.000(6) 0.005(6)
C62B 0.041(6) 0.035(6) 0.033(6) -0.016(6) -0.009(6) -0.008(6)
C63B 0.040(6) 0.043(6) 0.033(6) -0.014(6) -0.012(6) -0.008(6)
C64B 0.034(6) 0.046(6) 0.037(6) -0.006(6) -0.011(6) -0.012(6)
C65B 0.030(6) 0.047(6) 0.037(6) -0.001(6) -0.011(6) -0.008(6)
C66B 0.032(6) 0.047(7) 0.030(6) 0.006(6) -0.018(6) 0.005(6)
C67B 0.028(6) 0.040(6) 0.035(6) 0.011(6) -0.014(6) 0.011(6)
C68B 0.039(6) 0.036(6) 0.033(6) 0.011(6) -0.008(6) 0.011(6)
C69B 0.048(7) 0.045(6) 0.028(6) 0.015(6) -0.005(6) 0.005(6)
C70B 0.042(6) 0.036(6) 0.025(6) 0.017(6) 0.000(6) -0.006(6)
C71B 0.044(6) 0.041(6) 0.027(6) 0.017(6) 0.006(6) -0.008(6)
C72B 0.042(6) 0.046(7) 0.026(6) 0.002(6) 0.005(6) 0.002(6)
C73B 0.036(6) 0.048(7) 0.026(6) 0.001(6) 0.013(6) 0.000(6)
C74B 0.035(6) 0.039(6) 0.030(6) -0.007(6) 0.011(6) 0.010(6)
C75B 0.042(6) 0.043(6) 0.027(6) -0.015(6) 0.001(6) 0.008(6)
C76B 0.047(6) 0.049(6) 0.028(6) -0.009(6) 0.000(6) 0.003(6)
C77B 0.043(7) 0.046(6) 0.028(6) -0.010(6) -0.009(6) 0.002(6)
C78B 0.041(6) 0.051(7) 0.024(6) 0.002(6) -0.016(6) 0.003(6)
C79B 0.045(7) 0.049(7) 0.020(6) 0.006(6) -0.010(6) 0.008(6)
C80B 0.044(6) 0.048(7) 0.022(6) 0.001(6) -0.003(6) 0.006(6)
C3C 0.019(7) 0.042(7) 0.030(7) 0.010(7) -0.015(7) 0.004(7)
C4C 0.023(6) 0.034(6) 0.029(6) 0.008(5) -0.009(6) 0.009(6)
C5C 0.032(8) 0.033(7) 0.024(7) 0.013(6) 0.000(7) 0.004(7)
C6C 0.036(6) 0.022(6) 0.028(6) 0.014(5) -0.003(6) 0.004(6)
C7C 0.034(6) 0.035(6) 0.030(6) 0.010(6) 0.001(6) -0.011(6)
C8C 0.027(6) 0.035(7) 0.019(6) 0.008(6) 0.007(6) -0.007(6)
C9C 0.033(7) 0.039(8) 0.014(7) 0.002(7) 0.005(6) -0.008(7)
C10C 0.035(6) 0.036(6) 0.011(5) -0.005(5) 0.008(6) -0.001(6)
C11C 0.039(5) 0.038(5) 0.015(4) -0.009(4) -0.006(4) -0.008(4)
C12C 0.036(8) 0.039(7) 0.021(7) -0.005(7) -0.011(7) -0.007(7)
C13C 0.035(6) 0.040(6) 0.027(6) -0.002(6) -0.012(6) -0.023(6)
C14C 0.027(6) 0.050(6) 0.039(6) 0.007(6) -0.010(6) -0.020(6)
C15C 0.017(6) 0.049(6) 0.037(6) 0.008(6) -0.010(6) -0.002(6)
C16C 0.018(6) 0.046(7) 0.040(6) 0.010(6) -0.007(6) 0.005(6)
C17C 0.022(6) 0.034(7) 0.035(7) 0.006(6) -0.004(6) 0.017(6)
C18C 0.031(6) 0.031(6) 0.033(6) 0.006(6) -0.007(6) 0.014(6)
C19C 0.037(6) 0.022(6) 0.034(6) 0.005(6) -0.007(6) 0.013(6)
C20C 0.042(7) 0.023(6) 0.032(6) 0.010(6) -0.007(6) 0.001(6)
C21C 0.043(6) 0.024(6) 0.039(6) 0.004(6) -0.003(6) -0.014(6)
C22C 0.039(6) 0.036(6) 0.039(6) 0.005(6) -0.006(6) -0.021(6)
C23C 0.035(6) 0.041(6) 0.034(6) 0.010(6) 0.001(6) -0.016(6)
C24C 0.030(6) 0.054(7) 0.038(7) 0.009(7) -0.001(6) -0.015(6)
C25C 0.031(6) 0.046(6) 0.029(6) 0.006(6) 0.008(5) -0.003(6)
C26C 0.029(6) 0.045(6) 0.027(6) -0.002(6) 0.011(6) 0.010(6)
C27C 0.035(7) 0.038(7) 0.021(6) -0.005(6) 0.006(6) 0.008(6)
C28C 0.040(6) 0.029(6) 0.023(6) -0.011(6) 0.001(6) 0.012(6)
C29C 0.046(6) 0.030(6) 0.025(6) -0.013(5) -0.003(6) -0.006(6)
C30C 0.052(6) 0.021(6) 0.033(6) -0.008(6) -0.005(6) -0.011(6)
C31C 0.043(6) 0.035(6) 0.034(6) 0.001(6) -0.006(6) -0.020(6)
C32C 0.036(6) 0.040(6) 0.039(6) 0.015(6) -0.003(6) -0.021(6)
C33C 0.029(6) 0.054(7) 0.040(6) 0.009(6) -0.003(6) -0.022(6)
C34C 0.026(6) 0.057(7) 0.038(7) 0.011(7) 0.005(6) -0.014(6)
C35C 0.019(6) 0.053(6) 0.037(6) 0.006(6) 0.002(5) -0.002(6)
C36C 0.028(5) 0.046(6) 0.035(6) 0.002(6) 0.007(5) 0.005(6)
C37C 0.034(2) 0.034(2) 0.036(2) -0.0035(18) -0.0056(18) 0.0001(17)
C38C 0.035(6) 0.027(6) 0.035(6) -0.013(6) 0.002(6) 0.010(6)
C39C 0.034(2) 0.034(2) 0.036(2) -0.0035(18) -0.0056(18) 0.0001(17)
C40C 0.039(6) 0.026(6) 0.036(6) -0.007(6) -0.005(6) -0.003(6)
C41C 0.049(6) 0.017(5) 0.036(6) 0.000(6) -0.005(6) -0.005(6)
C42C 0.050(6) 0.020(6) 0.038(6) 0.012(6) -0.009(6) -0.014(6)
C43C 0.048(6) 0.033(6) 0.040(6) 0.014(6) -0.004(6) -0.018(6)
C44C 0.043(6) 0.041(6) 0.033(6) 0.018(6) 0.004(6) -0.016(6)
C45C 0.036(6) 0.051(6) 0.034(6) 0.011(6) 0.005(6) -0.013(6)
C46C 0.035(6) 0.047(6) 0.029(6) 0.009(6) 0.010(5) -0.003(6)
C47C 0.033(6) 0.048(6) 0.032(6) -0.002(6) 0.007(6) 0.005(6)
C48C 0.040(7) 0.043(7) 0.023(6) -0.008(6) 0.003(6) 0.007(6)
C49C 0.039(6) 0.036(6) 0.031(6) -0.013(6) -0.002(6) 0.007(6)
C50C 0.046(6) 0.043(6) 0.033(6) -0.013(6) -0.003(6) 0.000(6)
C51C 0.043(6) 0.033(6) 0.037(6) -0.012(6) -0.008(6) -0.005(6)
C52C 0.038(6) 0.041(6) 0.039(6) -0.012(6) -0.010(6) -0.014(6)
C53C 0.035(4) 0.048(4) 0.037(5) -0.001(4) -0.014(4) -0.025(4)
C54C 0.035(6) 0.054(6) 0.042(6) 0.001(6) -0.008(6) -0.014(6)
C55C 0.025(6) 0.056(7) 0.043(7) 0.007(6) 0.000(6) -0.008(6)
C56C 0.026(6) 0.054(6) 0.042(6) 0.001(6) 0.003(6) 0.007(6)
C57C 0.029(6) 0.041(6) 0.033(6) -0.002(6) 0.010(5) 0.014(6)
C58C 0.033(6) 0.031(6) 0.035(6) -0.004(6) 0.005(6) 0.026(6)
C59C 0.041(7) 0.021(6) 0.029(6) -0.004(6) 0.003(6) 0.015(6)
C60C 0.049(6) 0.016(6) 0.034(6) -0.004(6) 0.000(6) 0.008(6)
C61C 0.043(6) 0.016(6) 0.033(6) 0.006(6) -0.005(6) 0.011(6)
C62C 0.049(7) 0.024(6) 0.034(6) 0.012(6) -0.010(6) -0.002(6)
C63C 0.045(6) 0.030(6) 0.028(6) 0.020(5) -0.003(6) 0.002(6)
C64C 0.044(6) 0.038(6) 0.026(6) 0.016(6) 0.004(6) -0.005(6)
C65C 0.043(6) 0.043(7) 0.023(6) 0.010(6) 0.005(6) -0.006(6)
C66C 0.045(6) 0.049(7) 0.024(6) 0.002(6) -0.005(6) 0.006(6)
C67C 0.042(6) 0.045(6) 0.022(6) -0.011(6) -0.002(6) 0.000(6)
C68C 0.042(7) 0.047(7) 0.026(6) -0.013(6) -0.003(6) -0.003(6)
C69C 0.043(6) 0.051(6) 0.033(6) -0.008(6) -0.008(6) -0.005(6)
C70C 0.038(6) 0.047(6) 0.038(6) -0.006(6) -0.011(6) -0.011(6)
C71C 0.031(6) 0.048(6) 0.039(6) -0.001(6) -0.014(6) -0.010(6)
C72C 0.024(6) 0.047(6) 0.038(6) 0.003(6) -0.008(6) 0.006(6)
C73C 0.022(6) 0.046(7) 0.040(6) 0.001(6) 0.001(6) 0.012(6)
C74C 0.030(6) 0.033(7) 0.038(7) 0.005(6) 0.003(6) 0.020(6)
C75C 0.034(4) 0.030(4) 0.035(5) 0.009(4) -0.007(4) 0.020(4)
C76C 0.036(7) 0.037(6) 0.032(7) 0.009(6) -0.008(6) 0.006(6)
C77C 0.040(7) 0.043(6) 0.028(6) 0.013(6) -0.006(6) 0.010(6)
C78C 0.044(7) 0.049(7) 0.020(6) 0.008(6) -0.012(6) 0.009(6)
C79C 0.040(6) 0.050(6) 0.025(6) 0.001(6) -0.014(6) 0.005(6)
C80C 0.031(6) 0.043(6) 0.033(6) 0.009(6) -0.014(6) 0.011(6)

loop_
_atom_type_symbol
_atom_type_description
_atom_type_scat_dispersion_real
_atom_type_scat_dispersion_imag
_atom_type_scat_source
C C 0.0043 0.0021 'International Tables Vol C Tables 4.2.6.8 and 6.1.1.4'
H H 0.0000 0.0000 'International Tables Vol C Tables 4.2.6.8 and 6.1.1.4'
N N 0.0082 0.0041 'International Tables Vol C Tables 4.2.6.8 and 6.1.1.4'
O O 0.0139 0.0076 'International Tables Vol C Tables 4.2.6.8 and 6.1.1.4'
S S 0.1451 0.1494 'International Tables Vol C Tables 4.2.6.8 and 6.1.1.4'
Cl Cl 0.1717 0.1914 'International Tables Vol C Tables 4.2.6.8 and 6.1.1.4'
Sc Sc 0.2822 0.4443 'International Tables Vol C Tables 4.2.6.8 and 6.1.1.4'

loop_
_geom_angle_atom_site_label_1
_geom_angle_atom_site_label_2
_geom_angle_atom_site_label_3
_geom_angle
_geom_angle_site_symmetry_1
Sc8 Sc1 N1 71.2(6) .
Sc8 Sc1 Sc6 123.8(7) .
N1 Sc1 Sc6 54.3(2) .
Sc8 Sc1 Sc7 53.5(4) .
N1 Sc1 Sc7 52.3(3) .
Sc6 Sc1 Sc7 96.5(3) .
Sc8 Sc1 Sc5 117.1(6) .
N1 Sc1 Sc5 46.6(2) .
Sc6 Sc1 Sc5 20.8(2) .
Sc7 Sc1 Sc5 78.0(3) .
Sc8 Sc1 Sc2 79.7(10) .
N1 Sc1 Sc2 44.3(8) .
Sc6 Sc1 Sc2 71.7(6) .
Sc7 Sc1 Sc2 28.1(8) .
Sc5 Sc1 Sc2 51.6(7) .
Sc8 Sc1 Sc3 50.9(5) .
N1 Sc1 Sc3 32.6(4) .
Sc6 Sc1 Sc3 83.5(4) .
Sc7 Sc1 Sc3 21.4(3) .
Sc5 Sc1 Sc3 69.1(4) .
Sc2 Sc1 Sc3 32.0(10) .
Sc7 Sc2 Sc3 53.4(17) .
Sc7 Sc2 N1 73.3(16) .
Sc3 Sc2 N1 67.4(15) .
Sc7 Sc2 Sc5 119.9(17) .
Sc3 Sc2 Sc5 114.1(16) .
N1 Sc2 Sc5 52.6(7) .
Sc7 Sc2 Sc1 62.2(11) .
Sc3 Sc2 Sc1 96.0(14) .
N1 Sc2 Sc1 46.2(6) .
Sc5 Sc2 Sc1 61.9(7) .
Sc7 Sc2 Sc8 37.6(8) .
Sc3 Sc2 Sc8 71.4(12) .
N1 Sc2 Sc8 44.8(6) .
Sc5 Sc2 Sc8 82.7(8) .
Sc1 Sc2 Sc8 26.9(4) .
Sc7 Sc2 Sc6 103.5(14) .
Sc3 Sc2 Sc6 107.0(15) .
N1 Sc2 Sc6 40.6(6) .
Sc5 Sc2 Sc6 16.5(3) .
Sc1 Sc2 Sc6 46.2(5) .
Sc8 Sc2 Sc6 66.2(6) .
Sc7 Sc2 Sc4 76.4(17) .
Sc3 Sc2 Sc4 45.9(9) .
N1 Sc2 Sc4 28.5(7) .
Sc5 Sc2 Sc4 68.3(8) .
Sc1 Sc2 Sc4 73.4(8) .
Sc8 Sc2 Sc4 63.4(7) .
Sc6 Sc2 Sc4 62.4(6) .
Sc7 Sc3 Sc2 44.0(10) .
Sc7 Sc3 N1 64.7(7) .
Sc2 Sc3 N1 57.9(10) .
Sc7 Sc3 Sc4 111.5(9) .
Sc2 Sc3 Sc4 102.4(11) .
N1 Sc3 Sc4 49.5(4) .
Sc7 Sc3 Sc8 40.6(5) .
Sc2 Sc3 Sc8 70.5(10) .
N1 Sc3 Sc8 44.5(4) .
Sc4 Sc3 Sc8 76.5(5) .
Sc7 Sc3 Sc1 36.3(5) .
Sc2 Sc3 Sc1 52.0(9) .
N1 Sc3 Sc1 30.7(3) .
Sc4 Sc3 Sc1 75.3(5) .
Sc8 Sc3 Sc1 20.7(3) .
Sc7 Sc3 Sc5 64.9(7) .
Sc2 Sc3 Sc5 37.3(9) .
N1 Sc3 Sc5 27.3(4) .
Sc4 Sc3 Sc5 65.1(4) .
Sc8 Sc3 Sc5 64.2(4) .
Sc1 Sc3 Sc5 44.4(3) .
N1 Sc4 Sc3 53.7(5) .
N1 Sc4 Sc8 33.05(18) .
Sc3 Sc4 Sc8 56.0(4) .
N1 Sc4 Sc6 31.41(15) .
Sc3 Sc4 Sc6 82.5(5) .
Sc8 Sc4 Sc6 56.52(16) .
N1 Sc4 Sc5 29.94(15) .
Sc3 Sc4 Sc5 72.0(5) .
Sc8 Sc4 Sc5 61.69(18) .
Sc6 Sc4 Sc5 16.58(17) .
N1 Sc4 Sc7 31.59(15) .
Sc3 Sc4 Sc7 24.4(4) .
Sc8 Sc4 Sc7 33.98(12) .
Sc6 Sc4 Sc7 62.65(12) .
Sc5 Sc4 Sc7 56.60(12) .
N1 Sc4 Sc2 27.7(5) .
Sc3 Sc4 Sc2 31.7(8) .
Sc8 Sc4 Sc2 49.3(4) .
Sc6 Sc4 Sc2 51.7(6) .
Sc5 Sc4 Sc2 40.4(6) .
Sc7 Sc4 Sc2 21.9(5) .
Sc6 Sc5 N1 76.6(4) .
Sc6 Sc5 Sc2 119.9(8) .
N1 Sc5 Sc2 52.3(10) .
Sc6 Sc5 Sc1 55.7(5) .
N1 Sc5 Sc1 48.4(4) .
Sc2 Sc5 Sc1 66.5(6) .
Sc6 Sc5 Sc7 99.5(4) .
N1 Sc5 Sc7 35.80(17) .
Sc2 Sc5 Sc7 20.6(7) .
Sc1 Sc5 Sc7 48.0(2) .
Sc6 Sc5 Sc4 79.9(3) .
N1 Sc5 Sc4 30.73(14) .
Sc2 Sc5 Sc4 71.4(11) .
Sc1 Sc5 Sc4 75.8(3) .
Sc7 Sc5 Sc4 61.83(11) .
Sc6 Sc5 Sc8 65.4(4) .
N1 Sc5 Sc8 29.3(2) .
Sc2 Sc5 Sc8 54.6(7) .
Sc1 Sc5 Sc8 19.6(3) .
Sc7 Sc5 Sc8 34.14(12) .
Sc4 Sc5 Sc8 58.59(15) .
Sc6 Sc5 Sc3 106.3(5) .
N1 Sc5 Sc3 29.8(4) .
Sc2 Sc5 Sc3 28.5(11) .
Sc1 Sc5 Sc3 66.6(4) .
Sc7 Sc5 Sc3 25.1(3) .
Sc4 Sc5 Sc3 42.9(3) .
Sc8 Sc5 Sc3 48.0(3) .
Sc5 Sc6 N1 74.5(4) .
Sc5 Sc6 Sc1 103.5(5) .
N1 Sc6 Sc1 56.0(4) .
Sc5 Sc6 Sc2 43.6(7) .
N1 Sc6 Sc2 39.9(9) .
Sc1 Sc6 Sc2 62.1(5) .
Sc5 Sc6 Sc8 98.4(4) .
N1 Sc6 Sc8 37.19(18) .
Sc1 Sc6 Sc8 19.9(4) .
Sc2 Sc6 Sc8 54.9(6) .
Sc5 Sc6 Sc4 83.5(4) .
N1 Sc6 Sc4 31.90(14) .
Sc1 Sc6 Sc4 81.5(4) .
Sc2 Sc6 Sc4 65.9(8) .
Sc8 Sc6 Sc4 61.60(16) .
Sc5 Sc6 Sc7 64.6(4) .
N1 Sc6 Sc7 27.70(16) .
Sc1 Sc6 Sc7 43.8(3) .
Sc2 Sc6 Sc7 21.2(6) .
Sc8 Sc6 Sc7 33.83(12) .
Sc4 Sc6 Sc7 59.22(10) .
Sc2 Sc7 Sc3 82.6(19) .
Sc2 Sc7 Sc8 118.7(13) .
Sc3 Sc7 Sc8 109.6(8) .
Sc2 Sc7 N1 67.9(13) .
Sc3 Sc7 N1 72.3(7) .
Sc8 Sc7 N1 60.6(2) .
Sc2 Sc7 Sc1 89.7(14) .
Sc3 Sc7 Sc1 122.4(7) .
Sc8 Sc7 Sc1 32.1(4) .
N1 Sc7 Sc1 52.2(3) .
Sc2 Sc7 Sc5 39.5(12) .
Sc3 Sc7 Sc5 90.1(7) .
Sc8 Sc7 Sc5 79.5(3) .
N1 Sc7 Sc5 34.62(17) .
Sc1 Sc7 Sc5 54.0(3) .
Sc2 Sc7 Sc4 81.6(15) .
Sc3 Sc7 Sc4 44.1(7) .
Sc8 Sc7 Sc4 71.7(2) .
N1 Sc7 Sc4 31.39(14) .
Sc1 Sc7 Sc4 78.3(3) .
Sc5 Sc7 Sc4 61.57(9) .
Sc2 Sc7 Sc6 55.3(12) .
Sc3 Sc7 Sc6 95.0(7) .
Sc8 Sc7 Sc6 63.7(2) .
N1 Sc7 Sc6 27.12(16) .
Sc1 Sc7 Sc6 39.8(2) .
Sc5 Sc7 Sc6 15.86(18) .
Sc4 Sc7 Sc6 58.13(9) .
Sc1 Sc8 Sc7 94.4(6) .
Sc1 Sc8 N1 70.8(5) .
Sc7 Sc8 N1 60.3(2) .
Sc1 Sc8 Sc3 108.4(6) .
Sc7 Sc8 Sc3 29.8(4) .
N1 Sc8 Sc3 47.5(4) .
Sc1 Sc8 Sc2 73.5(9) .
Sc7 Sc8 Sc2 23.8(7) .
N1 Sc8 Sc2 42.9(6) .
Sc3 Sc8 Sc2 38.1(10) .
Sc1 Sc8 Sc6 36.3(4) .
Sc7 Sc8 Sc6 82.5(2) .
N1 Sc8 Sc6 36.24(19) .
Sc3 Sc8 Sc6 81.4(4) .
Sc2 Sc8 Sc6 58.9(6) .
Sc1 Sc8 Sc4 98.1(5) .
Sc7 Sc8 Sc4 74.3(2) .
N1 Sc8 Sc4 32.74(17) .
Sc3 Sc8 Sc4 47.6(4) .
Sc2 Sc8 Sc4 67.4(7) .
Sc6 Sc8 Sc4 61.88(11) .
Sc1 Sc8 Sc5 43.3(4) .
Sc7 Sc8 Sc5 66.3(3) .
N1 Sc8 Sc5 28.3(2) .
Sc3 Sc8 Sc5 67.8(5) .
Sc2 Sc8 Sc5 42.7(6) .
Sc6 Sc8 Sc5 16.18(16) .
Sc4 Sc8 Sc5 59.72(12) .
Sc2 N1 Sc5 75.2(12) .
Sc2 N1 Sc6 99.5(12) .
Sc5 N1 Sc6 28.9(3) .
Sc2 N1 Sc4 123.8(11) .
Sc5 N1 Sc4 119.3(3) .
Sc6 N1 Sc4 116.7(2) .
Sc2 N1 Sc1 89.5(10) .
Sc5 N1 Sc1 85.1(5) .
Sc6 N1 Sc1 69.7(4) .
Sc4 N1 Sc1 141.5(4) .
Sc2 N1 Sc8 92.3(8) .
Sc5 N1 Sc8 122.4(4) .
Sc6 N1 Sc8 106.6(3) .
Sc4 N1 Sc8 114.2(3) .
Sc1 N1 Sc8 38.0(4) .
Sc2 N1 Sc7 38.7(9) .
Sc5 N1 Sc7 109.6(3) .
Sc6 N1 Sc7 125.2(3) .
Sc4 N1 Sc7 117.0(3) .
Sc1 N1 Sc7 75.5(3) .
Sc8 N1 Sc7 59.1(2) .
Sc2 N1 Sc3 54.6(14) .
Sc5 N1 Sc3 122.9(7) .
Sc6 N1 Sc3 151.5(6) .
Sc4 N1 Sc3 76.7(5) .
Sc1 N1 Sc3 116.6(6) .
Sc8 N1 Sc3 88.0(5) .
Sc7 N1 Sc3 43.0(5) .
N2 C81 C82 121.8(6) .
N2 C81 C2A 114.7(7) .
C82 C81 C2A 123.5(6) .
C83 C82 C87 121.1(7) .
C83 C82 C81 120.9(7) .
C87 C82 C81 118.1(6) .
O2 C83 C82 118.8(7) .
O2 C83 C84 120.8(6) .
C82 C83 C84 120.4(7) .
C83 C84 C85 119.5(6) .
C83 C84 Cl1 121.2(6) .
C85 C84 Cl1 119.3(6) .
O3 C85 C84 120.2(6) .
O3 C85 C86 119.8(6) .
C84 C85 C86 119.9(7) .
C87 C86 C85 119.6(6) .
C87 C86 Cl2 120.8(6) .
C85 C86 Cl2 119.7(6) .
O4 C87 C82 120.3(7) .
O4 C87 C86 120.1(6) .
C82 C87 C86 119.6(7) .
O2 C88 H88A 109.5 .
O2 C88 H88B 109.5 .
H88A C88 H88B 109.5 .
O2 C88 H88C 109.5 .
H88A C88 H88C 109.5 .
H88B C88 H88C 109.5 .
O3 C89 H89A 109.5 .
O3 C89 H89B 109.5 .
H89A C89 H89B 109.5 .
O3 C89 H89C 109.5 .
H89A C89 H89C 109.5 .
H89B C89 H89C 109.5 .
O4 C90 H90A 109.5 .
O4 C90 H90B 109.5 .
H90A C90 H90B 109.5 .
O4 C90 H90C 109.5 .
H90A C90 H90C 109.5 .
H90B C90 H90C 109.5 .
C81 N2 O1 112.3(7) .
N2 O1 C1A 109.4(7) .
C83 O2 C88 114.2(6) .
C85 O3 C89 111.7(6) .
C87 O4 C90 115.2(7) .
S1 C91 S1 180.0 5_566
C9B C1A C5B 108.3(7) .
C5A C1A C2A 119.5(8) .
C3D C1A C2A 119.9(9) .
C12C C1A C2A 122.7(8) .
C9B C1A C2A 116.6(8) .
O1 C1A C2A 103.1(6) .
C5B C1A C2A 107.3(7) .
C12C C1A C3C 107.6(7) .
C2A C1A C3C 99.9(7) .
C5A C1A C9A 111.9(6) .
C2A C1A C9A 101.4(7) .
C3D C1A C12D 109.0(7) .
C2A C1A C12D 103.4(7) .
C9C C2A C5C 107.7(6) .
C9D C2A C5D 108.6(6) .
C12A C2A C3A 105.8(4) .
C12B C2A C3B 108.3(6) .
C9D C2A C1A 126.2(7) .
C12B C2A C1A 116.8(7) .
C9C C2A C1A 111.6(6) .
C12A C2A C1A 127.0(6) .
C5C C2A C1A 108.9(6) .
C81 C2A C1A 100.3(6) .
C5D C2A C1A 93.5(6) .
C3A C2A C1A 94.6(6) .
C3B C2A C1A 102.0(6) .
C15A C3A C4A 121.0 .
C15A C3A C2A 127.4(3) .
C4A C3A C2A 107.5(3) .
C18A C4A C3A 122.4 .
C18A C4A C5A 122.3 .
C3A C4A C5A 110.8 .
C1A C5A C6A 129.8(5) .
C1A C5A C4A 106.3(5) .
C6A C5A C4A 121.6 .
C5A C6A C7A 118.3 .
C5A C6A C20A 115.5 .
C7A C6A C20A 117.3 .
C8A C7A C6A 115.6 .
C8A C7A C23A 107.0 .
C6A C7A C23A 119.2 .
C9A C8A C25A 119.3 .
C9A C8A C7A 124.8 .
C25A C8A C7A 108.8 .
C10A C9A C8A 118.0 .
C10A C9A C1A 125.3(3) .
C8A C9A C1A 111.7(3) .
C9A C10A C11A 122.3 .
C9A C10A C27A 122.1 .
C11A C10A C27A 107.4 .
C12A C11A C10A 121.9 .
C12A C11A C29A 122.0 .
C10A C11A C29A 107.7 .
C11A C12A C13A 118.0 .
C11A C12A C2A 117.7(3) .
C13A C12A C2A 121.5(3) .
C31A C13A C14A 109.6 .
C31A C13A C12A 119.5 .
C14A C13A C12A 123.9 .
C13A C14A C15A 116.6 .
C13A C14A C33A 106.3 .
C15A C14A C33A 120.0 .
C3A C15A C14A 118.3 .
C3A C15A C16A 116.9 .
C14A C15A C16A 116.9 .
C35A C16A C17A 107.9 .
C35A C16A C15A 122.8 .
C17A C16A C15A 121.1 .
C18A C17A C16A 121.7 .
C18A C17A C37A 120.6 .
C16A C17A C37A 107.8 .
C17A C18A C19A 119.4 .
C17A C18A C4A 116.7 .
C19A C18A C4A 116.6 .
C18A C19A C20A 122.0 .
C18A C19A C39A 120.4 .
C20A C19A C39A 108.2 .
C19A C20A C21A 107.3 .
C19A C20A C6A 121.8 .
C21A C20A C6A 122.4 .
C22A C21A C40A 122.7 .
C22A C21A C20A 121.0 .
C40A C21A C20A 107.9 .
C21A C22A C23A 117.9 .
C21A C22A C53A 115.5 .
C23A C22A C53A 118.6 .
C24A C23A C22A 117.4 .
C24A C23A C7A 107.3 .
C22A C23A C7A 121.7 .
C23A C24A C55A 123.5 .
C23A C24A C25A 108.9 .
C55A C24A C25A 119.8 .
C26A C25A C8A 122.1 .
C26A C25A C24A 123.4 .
C8A C25A C24A 107.9 .
C27A C26A C25A 118.2 .
C27A C26A C57A 117.8 .
C25A C26A C57A 116.3 .
C26A C27A C28A 122.4 .
C26A C27A C10A 120.2 .
C28A C27A C10A 108.0 .
C29A C28A C59A 120.6 .
C29A C28A C27A 108.7 .
C59A C28A C27A 120.1 .
C30A C29A C28A 121.6 .
C30A C29A C11A 120.6 .
C28A C29A C11A 108.2 .
C29A C30A C31A 117.4 .
C29A C30A C41A 118.0 .
C31A C30A C41A 116.7 .
C13A C31A C30A 122.3 .
C13A C31A C32A 108.1 .
C30A C31A C32A 123.3 .
C33A C32A C31A 109.3 .
C33A C32A C43A 123.2 .
C31A C32A C43A 119.4 .
C32A C33A C34A 118.4 .
C32A C33A C14A 106.6 .
C34A C33A C14A 120.9 .
C45A C34A C35A 115.2 .
C45A C34A C33A 117.7 .
C35A C34A C33A 118.1 .
C34A C35A C36A 123.3 .
C34A C35A C16A 120.9 .
C36A C35A C16A 107.5 .
C37A C36A C35A 109.2 .
C37A C36A C47A 120.5 .
C35A C36A C47A 120.5 .
C36A C37A C38A 122.3 .
C36A C37A C17A 107.6 .
C38A C37A C17A 120.3 .
C39A C38A C49A 117.4 .
C39A C38A C37A 118.5 .
C49A C38A C37A 117.2 .
C40A C39A C38A 122.1 .
C40A C39A C19A 107.6 .
C38A C39A C19A 120.5 .
C39A C40A C21A 108.9 .
C39A C40A C51A 120.5 .
C21A C40A C51A 121.3 .
C60A C41A C42A 109.8 .
C60A C41A C30A 119.9 .
C42A C41A C30A 120.5 .
C62A C42A C43A 119.4 .
C62A C42A C41A 107.3 .
C43A C42A C41A 122.6 .
C44A C43A C42A 119.2 .
C44A C43A C32A 116.5 .
C42A C43A C32A 117.1 .
C43A C44A C45A 121.2 .
C43A C44A C64A 121.3 .
C45A C44A C64A 107.9 .
C44A C45A C34A 122.3 .
C44A C45A C46A 108.4 .
C34A C45A C46A 121.9 .
C47A C46A C65A 120.6 .
C47A C46A C45A 122.4 .
C65A C46A C45A 106.9 .
C46A C47A C48A 120.0 .
C46A C47A C36A 116.4 .
C48A C47A C36A 116.5 .
C47A C48A C49A 122.7 .
C47A C48A C67A 119.9 .
C49A C48A C67A 107.2 .
C38A C49A C50A 120.7 .
C38A C49A C48A 120.6 .
C50A C49A C48A 109.1 .
C51A C50A C49A 121.9 .
C51A C50A C68A 120.6 .
C49A C50A C68A 107.4 .
C50A C51A C52A 119.1 .
C50A C51A C40A 117.3 .
C52A C51A C40A 116.1 .
C70A C52A C51A 120.4 .
C70A C52A C53A 107.5 .
C51A C52A C53A 122.4 .
C52A C53A C54A 109.1 .
C52A C53A C22A 122.0 .
C54A C53A C22A 120.6 .
C55A C54A C53A 121.4 .
C55A C54A C71A 121.3 .
C53A C54A C71A 107.1 .
C54A C55A C56A 118.6 .
C54A C55A C24A 117.8 .
C56A C55A C24A 116.5 .
C57A C56A C73A 107.9 .
C57A C56A C55A 123.0 .
C73A C56A C55A 119.6 .
C56A C57A C58A 109.3 .
C56A C57A C26A 120.7 .
C58A C57A C26A 119.7 .
C59A C58A C57A 122.0 .
C59A C58A C74A 120.3 .
C57A C58A C74A 107.8 .
C60A C59A C28A 117.6 .
C60A C59A C58A 117.7 .
C28A C59A C58A 117.7 .
C41A C60A C59A 122.1 .
C41A C60A C61A 107.4 .
C59A C60A C61A 120.7 .
C75A C61A C62A 123.5 .
C75A C61A C60A 122.2 .
C62A C61A C60A 106.6 .
C42A C62A C63A 121.7 .
C42A C62A C61A 108.8 .
C63A C62A C61A 120.6 .
C64A C63A C62A 118.2 .
C64A C63A C77A 118.3 .
C62A C63A C77A 116.1 .
C63A C64A C65A 122.1 .
C63A C64A C44A 120.0 .
C65A C64A C44A 107.9 .
C66A C65A C64A 121.3 .
C66A C65A C46A 119.7 .
C64A C65A C46A 108.9 .
C67A C66A C65A 119.6 .
C67A C66A C78A 116.7 .
C65A C66A C78A 116.4 .
C66A C67A C68A 121.3 .
C66A C67A C48A 119.9 .
C68A C67A C48A 108.4 .
C69A C68A C67A 122.7 .
C69A C68A C50A 120.0 .
C67A C68A C50A 108.0 .
C68A C69A C79A 116.9 .
C68A C69A C70A 119.1 .
C79A C69A C70A 116.9 .
C52A C70A C71A 109.7 .
C52A C70A C69A 120.6 .
C71A C70A C69A 119.7 .
C72A C71A C70A 123.4 .
C72A C71A C54A 120.7 .
C70A C71A C54A 106.6 .
C71A C72A C73A 117.2 .
C71A C72A C80A 118.0 .
C73A C72A C80A 117.3 .
C72A C73A C56A 122.5 .
C72A C73A C74A 120.9 .
C56A C73A C74A 108.4 .
C75A C74A C58A 123.0 .
C75A C74A C73A 122.5 .
C58A C74A C73A 106.6 .
C74A C75A C61A 115.9 .
C74A C75A C76A 117.7 .
C61A C75A C76A 117.4 .
C75A C76A C77A 118.6 .
C75A C76A C80A 119.4 .
C77A C76A C80A 106.2 .
C78A C77A C63A 118.7 .
C78A C77A C76A 108.8 .
C63A C77A C76A 123.3 .
C79A C78A C77A 108.8 .
C79A C78A C66A 121.4 .
C77A C78A C66A 122.8 .
C78A C79A C69A 120.8 .
C78A C79A C80A 108.4 .
C69A C79A C80A 123.2 .
C72A C80A C79A 118.2 .
C72A C80A C76A 121.9 .
C79A C80A C76A 107.8 .
C15B C3B C4B 120.9 .
C15B C3B C2A 124.4(4) .
C4B C3B C2A 110.7(4) .
C18B C4B C3B 122.4 .
C18B C4B C5B 122.3 .
C3B C4B C5B 110.8 .
C6B C5B C4B 121.6 .
C6B C5B C1A 125.7(5) .
C4B C5B C1A 108.9(4) .
C5B C6B C7B 118.4 .
C5B C6B C20B 115.5 .
C7B C6B C20B 117.3 .
C8B C7B C6B 115.6 .
C8B C7B C23B 107.0 .
C6B C7B C23B 119.2 .
C9B C8B C25B 119.3 .
C9B C8B C7B 124.8 .
C25B C8B C7B 108.8 .
C10B C9B C8B 118.0 .
C10B C9B C1A 118.5(5) .
C8B C9B C1A 120.3(5) .
C9B C10B C11B 122.3 .
C9B C10B C27B 122.1 .
C11B C10B C27B 107.4 .
C12B C11B C10B 121.9 .
C12B C11B C29B 122.1 .
C10B C11B C29B 107.7 .
C11B C12B C13B 118.0 .
C11B C12B C2A 119.7(4) .
C13B C12B C2A 120.1(4) .
C31B C13B C14B 109.6 .
C31B C13B C12B 119.5 .
C14B C13B C12B 123.9 .
C13B C14B C15B 116.6 .
C13B C14B C33B 106.3 .
C15B C14B C33B 120.0 .
C3B C15B C14B 118.3 .
C3B C15B C16B 116.9 .
C14B C15B C16B 116.9 .
C35B C16B C17B 107.9 .
C35B C16B C15B 122.8 .
C17B C16B C15B 121.1 .
C18B C17B C16B 121.7 .
C18B C17B C37B 120.6 .
C16B C17B C37B 107.8 .
C17B C18B C19B 119.4 .
C17B C18B C4B 116.7 .
C19B C18B C4B 116.6 .
C18B C19B C20B 122.0 .
C18B C19B C39B 120.4 .
C20B C19B C39B 108.2 .
C19B C20B C21B 107.3 .
C19B C20B C6B 121.8 .
C21B C20B C6B 122.4 .
C22B C21B C40B 122.6 .
C22B C21B C20B 121.0 .
C40B C21B C20B 107.9 .
C21B C22B C23B 117.9 .
C21B C22B C53B 115.5 .
C23B C22B C53B 118.6 .
C24B C23B C22B 117.4 .
C24B C23B C7B 107.3 .
C22B C23B C7B 121.7 .
C23B C24B C55B 123.5 .
C23B C24B C25B 108.9 .
C55B C24B C25B 119.8 .
C26B C25B C8B 122.1 .
C26B C25B C24B 123.4 .
C8B C25B C24B 107.9 .
C27B C26B C25B 118.2 .
C27B C26B C57B 117.8 .
C25B C26B C57B 116.3 .
C26B C27B C28B 122.4 .
C26B C27B C10B 120.2 .
C28B C27B C10B 108.0 .
C29B C28B C59B 120.6 .
C29B C28B C27B 108.7 .
C59B C28B C27B 120.1 .
C30B C29B C28B 121.6 .
C30B C29B C11B 120.6 .
C28B C29B C11B 108.2 .
C29B C30B C31B 117.4 .
C29B C30B C41B 118.0 .
C31B C30B C41B 116.7 .
C13B C31B C30B 122.3 .
C13B C31B C32B 108.1 .
C30B C31B C32B 123.3 .
C33B C32B C31B 109.3 .
C33B C32B C43B 123.2 .
C31B C32B C43B 119.4 .
C32B C33B C34B 118.4 .
C32B C33B C14B 106.6 .
C34B C33B C14B 120.9 .
C45B C34B C35B 115.2 .
C45B C34B C33B 117.7 .
C35B C34B C33B 118.1 .
C34B C35B C36B 123.3 .
C34B C35B C16B 120.9 .
C36B C35B C16B 107.5 .
C37B C36B C35B 109.2 .
C37B C36B C47B 120.5 .
C35B C36B C47B 120.5 .
C36B C37B C38B 122.3 .
C36B C37B C17B 107.6 .
C38B C37B C17B 120.3 .
C39B C38B C49B 117.4 .
C39B C38B C37B 118.5 .
C49B C38B C37B 117.2 .
C40B C39B C38B 122.1 .
C40B C39B C19B 107.6 .
C38B C39B C19B 120.5 .
C39B C40B C21B 108.9 .
C39B C40B C51B 120.5 .
C21B C40B C51B 121.3 .
C60B C41B C42B 109.8 .
C60B C41B C30B 119.9 .
C42B C41B C30B 120.5 .
C62B C42B C43B 119.5 .
C62B C42B C41B 107.3 .
C43B C42B C41B 122.6 .
C44B C43B C42B 119.2 .
C44B C43B C32B 116.5 .
C42B C43B C32B 117.1 .
C43B C44B C45B 121.2 .
C43B C44B C64B 121.3 .
C45B C44B C64B 107.9 .
C44B C45B C34B 122.3 .
C44B C45B C46B 108.4 .
C34B C45B C46B 121.9 .
C47B C46B C65B 120.5 .
C47B C46B C45B 122.4 .
C65B C46B C45B 106.9 .
C46B C47B C48B 120.0 .
C46B C47B C36B 116.4 .
C48B C47B C36B 116.5 .
C47B C48B C49B 122.7 .
C47B C48B C67B 120.0 .
C49B C48B C67B 107.2 .
C38B C49B C50B 120.7 .
C38B C49B C48B 120.6 .
C50B C49B C48B 109.1 .
C51B C50B C49B 121.9 .
C51B C50B C68B 120.5 .
C49B C50B C68B 107.4 .
C50B C51B C52B 119.1 .
C50B C51B C40B 117.3 .
C52B C51B C40B 116.2 .
C70B C52B C51B 120.4 .
C70B C52B C53B 107.5 .
C51B C52B C53B 122.4 .
C52B C53B C54B 109.1 .
C52B C53B C22B 122.0 .
C54B C53B C22B 120.6 .
C55B C54B C53B 121.4 .
C55B C54B C71B 121.3 .
C53B C54B C71B 107.1 .
C54B C55B C56B 118.6 .
C54B C55B C24B 117.8 .
C56B C55B C24B 116.5 .
C57B C56B C73B 107.9 .
C57B C56B C55B 123.0 .
C73B C56B C55B 119.6 .
C56B C57B C58B 109.3 .
C56B C57B C26B 120.7 .
C58B C57B C26B 119.7 .
C59B C58B C57B 122.0 .
C59B C58B C74B 120.3 .
C57B C58B C74B 107.8 .
C60B C59B C28B 117.6 .
C60B C59B C58B 117.7 .
C28B C59B C58B 117.7 .
C41B C60B C59B 122.1 .
C41B C60B C61B 107.4 .
C59B C60B C61B 120.7 .
C75B C61B C62B 123.5 .
C75B C61B C60B 122.2 .
C62B C61B C60B 106.6 .
C42B C62B C63B 121.7 .
C42B C62B C61B 108.8 .
C63B C62B C61B 120.6 .
C64B C63B C62B 118.2 .
C64B C63B C77B 118.3 .
C62B C63B C77B 116.1 .
C63B C64B C65B 122.1 .
C63B C64B C44B 120.0 .
C65B C64B C44B 107.9 .
C66B C65B C64B 121.3 .
C66B C65B C46B 119.7 .
C64B C65B C46B 108.9 .
C67B C66B C65B 119.6 .
C67B C66B C78B 116.7 .
C65B C66B C78B 116.4 .
C66B C67B C68B 121.3 .
C66B C67B C48B 119.9 .
C68B C67B C48B 108.4 .
C69B C68B C67B 122.7 .
C69B C68B C50B 120.0 .
C67B C68B C50B 107.9 .
C68B C69B C79B 116.9 .
C68B C69B C70B 119.1 .
C79B C69B C70B 116.9 .
C52B C70B C71B 109.7 .
C52B C70B C69B 120.6 .
C71B C70B C69B 119.7 .
C72B C71B C70B 123.4 .
C72B C71B C54B 120.6 .
C70B C71B C54B 106.6 .
C71B C72B C73B 117.2 .
C71B C72B C80B 118.0 .
C73B C72B C80B 117.3 .
C72B C73B C56B 122.5 .
C72B C73B C74B 120.9 .
C56B C73B C74B 108.4 .
C75B C74B C58B 123.0 .
C75B C74B C73B 122.5 .
C58B C74B C73B 106.6 .
C74B C75B C61B 115.9 .
C74B C75B C76B 117.7 .
C61B C75B C76B 117.4 .
C75B C76B C77B 118.6 .
C75B C76B C80B 119.4 .
C77B C76B C80B 106.2 .
C78B C77B C63B 118.7 .
C78B C77B C76B 108.8 .
C63B C77B C76B 123.3 .
C79B C78B C77B 108.8 .
C79B C78B C66B 121.5 .
C77B C78B C66B 122.8 .
C78B C79B C69B 120.8 .
C78B C79B C80B 108.4 .
C69B C79B C80B 123.2 .
C72B C80B C79B 118.2 .
C72B C80B C76B 121.9 .
C79B C80B C76B 107.8 .
C15C C3C C4C 120.9 .
C15C C3C C1A 123.9(4) .
C4C C3C C1A 110.5(4) .
C18C C4C C3C 122.4 .
C18C C4C C5C 122.3 .
C3C C4C C5C 110.8 .
C6C C5C C4C 121.6 .
C6C C5C C2A 125.8(4) .
C4C C5C C2A 109.3(4) .
C5C C6C C7C 118.4 .
C5C C6C C20C 115.5 .
C7C C6C C20C 117.3 .
C8C C7C C6C 115.6 .
C8C C7C C23C 107.0 .
C6C C7C C23C 119.2 .
C9C C8C C25C 119.3 .
C9C C8C C7C 124.8 .
C25C C8C C7C 108.8 .
C10C C9C C8C 118.0 .
C10C C9C C2A 119.6(4) .
C8C C9C C2A 119.6(4) .
C9C C10C C11C 122.3 .
C9C C10C C27C 122.1 .
C11C C10C C27C 107.4 .
C12C C11C C10C 121.9 .
C12C C11C C29C 122.0 .
C10C C11C C29C 107.7 .
C11C C12C C1A 117.4(5) .
C11C C12C C13C 118.0 .
C1A C12C C13C 122.4(5) .
C31C C13C C14C 109.6 .
C31C C13C C12C 119.5 .
C14C C13C C12C 123.9 .
C13C C14C C15C 116.6 .
C13C C14C C33C 106.3 .
C15C C14C C33C 120.0 .
C3C C15C C14C 118.3 .
C3C C15C C16C 116.9 .
C14C C15C C16C 116.9 .
C35C C16C C17C 107.9 .
C35C C16C C15C 122.8 .
C17C C16C C15C 121.1 .
C18C C17C C16C 121.7 .
C18C C17C C37C 120.6 .
C16C C17C C37C 107.8 .
C17C C18C C19C 119.4 .
C17C C18C C4C 116.8 .
C19C C18C C4C 116.6 .
C18C C19C C20C 122.0 .
C18C C19C C39C 120.4 .
C20C C19C C39C 108.2 .
C19C C20C C21C 107.3 .
C19C C20C C6C 121.9 .
C21C C20C C6C 122.4 .
C22C C21C C40C 122.6 .
C22C C21C C20C 121.0 .
C40C C21C C20C 107.9 .
C21C C22C C23C 117.9 .
C21C C22C C53C 115.5 .
C23C C22C C53C 118.6 .
C24C C23C C22C 117.4 .
C24C C23C C7C 107.3 .
C22C C23C C7C 121.7 .
C23C C24C C55C 123.5 .
C23C C24C C25C 108.9 .
C55C C24C C25C 119.8 .
C26C C25C C8C 122.1 .
C26C C25C C24C 123.4 .
C8C C25C C24C 107.9 .
C27C C26C C25C 118.2 .
C27C C26C C57C 117.8 .
C25C C26C C57C 116.3 .
C26C C27C C28C 122.4 .
C26C C27C C10C 120.2 .
C28C C27C C10C 108.0 .
C29C C28C C59C 120.6 .
C29C C28C C27C 108.7 .
C59C C28C C27C 120.1 .
C30C C29C C28C 121.6 .
C30C C29C C11C 120.6 .
C28C C29C C11C 108.2 .
C29C C30C C31C 117.4 .
C29C C30C C41C 118.0 .
C31C C30C C41C 116.7 .
C13C C31C C30C 122.3 .
C13C C31C C32C 108.1 .
C30C C31C C32C 123.3 .
C33C C32C C31C 109.3 .
C33C C32C C43C 123.2 .
C31C C32C C43C 119.4 .
C32C C33C C34C 118.4 .
C32C C33C C14C 106.6 .
C34C C33C C14C 120.9 .
C45C C34C C35C 115.3 .
C45C C34C C33C 117.6 .
C35C C34C C33C 118.1 .
C34C C35C C36C 123.3 .
C34C C35C C16C 120.9 .
C36C C35C C16C 107.5 .
C37C C36C C35C 109.2 .
C37C C36C C47C 120.4 .
C35C C36C C47C 120.6 .
C36C C37C C38C 122.3 .
C36C C37C C17C 107.6 .
C38C C37C C17C 120.3 .
C39C C38C C49C 117.4 .
C39C C38C C37C 118.5 .
C49C C38C C37C 117.1 .
C40C C39C C38C 122.1 .
C40C C39C C19C 107.6 .
C38C C39C C19C 120.5 .
C39C C40C C21C 108.9 .
C39C C40C C51C 120.5 .
C21C C40C C51C 121.3 .
C60C C41C C42C 109.8 .
C60C C41C C30C 119.9 .
C42C C41C C30C 120.5 .
C62C C42C C43C 119.4 .
C62C C42C C41C 107.3 .
C43C C42C C41C 122.6 .
C44C C43C C42C 119.2 .
C44C C43C C32C 116.5 .
C42C C43C C32C 117.1 .
C43C C44C C45C 121.2 .
C43C C44C C64C 121.2 .
C45C C44C C64C 107.9 .
C44C C45C C34C 122.3 .
C44C C45C C46C 108.4 .
C34C C45C C46C 121.9 .
C47C C46C C65C 120.5 .
C47C C46C C45C 122.4 .
C65C C46C C45C 106.9 .
C46C C47C C48C 120.0 .
C46C C47C C36C 116.4 .
C48C C47C C36C 116.5 .
C47C C48C C49C 122.7 .
C47C C48C C67C 120.0 .
C49C C48C C67C 107.2 .
C38C C49C C50C 120.7 .
C38C C49C C48C 120.6 .
C50C C49C C48C 109.1 .
C51C C50C C49C 121.9 .
C51C C50C C68C 120.5 .
C49C C50C C68C 107.4 .
C50C C51C C52C 119.1 .
C50C C51C C40C 117.3 .
C52C C51C C40C 116.1 .
C70C C52C C51C 120.4 .
C70C C52C C53C 107.5 .
C51C C52C C53C 122.4 .
C52C C53C C54C 109.1 .
C52C C53C C22C 122.0 .
C54C C53C C22C 120.6 .
C55C C54C C53C 121.4 .
C55C C54C C71C 121.3 .
C53C C54C C71C 107.1 .
C54C C55C C56C 118.6 .
C54C C55C C24C 117.8 .
C56C C55C C24C 116.5 .
C57C C56C C73C 107.9 .
C57C C56C C55C 123.0 .
C73C C56C C55C 119.6 .
C56C C57C C58C 109.3 .
C56C C57C C26C 120.7 .
C58C C57C C26C 119.7 .
C59C C58C C57C 122.0 .
C59C C58C C74C 120.3 .
C57C C58C C74C 107.8 .
C60C C59C C28C 117.5 .
C60C C59C C58C 117.7 .
C28C C59C C58C 117.7 .
C41C C60C C59C 122.1 .
C41C C60C C61C 107.4 .
C59C C60C C61C 120.7 .
C75C C61C C62C 123.5 .
C75C C61C C60C 122.2 .
C62C C61C C60C 106.6 .
C42C C62C C63C 121.7 .
C42C C62C C61C 108.8 .
C63C C62C C61C 120.6 .
C64C C63C C62C 118.2 .
C64C C63C C77C 118.3 .
C62C C63C C77C 116.1 .
C63C C64C C65C 122.1 .
C63C C64C C44C 120.0 .
C65C C64C C44C 107.9 .
C66C C65C C64C 121.3 .
C66C C65C C46C 119.7 .
C64C C65C C46C 108.9 .
C67C C66C C65C 119.6 .
C67C C66C C78C 116.7 .
C65C C66C C78C 116.4 .
C66C C67C C68C 121.3 .
C66C C67C C48C 119.9 .
C68C C67C C48C 108.4 .
C69C C68C C67C 122.7 .
C69C C68C C50C 120.0 .
C67C C68C C50C 107.9 .
C68C C69C C79C 116.9 .
C68C C69C C70C 119.2 .
C79C C69C C70C 116.9 .
C52C C70C C71C 109.7 .
C52C C70C C69C 120.6 .
C71C C70C C69C 119.7 .
C72C C71C C70C 123.4 .
C72C C71C C54C 120.7 .
C70C C71C C54C 106.6 .
C71C C72C C73C 117.2 .
C71C C72C C80C 118.0 .
C73C C72C C80C 117.3 .
C72C C73C C56C 122.5 .
C72C C73C C74C 120.9 .
C56C C73C C74C 108.4 .
C75C C74C C58C 123.0 .
C75C C74C C73C 122.5 .
C58C C74C C73C 106.6 .
C74C C75C C61C 115.9 .
C74C C75C C76C 117.7 .
C61C C75C C76C 117.4 .
C75C C76C C77C 118.6 .
C75C C76C C80C 119.4 .
C77C C76C C80C 106.2 .
C78C C77C C63C 118.7 .
C78C C77C C76C 108.8 .
C63C C77C C76C 123.3 .
C79C C78C C66C 121.5 .
C79C C78C C77C 108.8 .
C66C C78C C77C 122.8 .
C78C C79C C69C 120.8 .
C78C C79C C80C 108.4 .
C69C C79C C80C 123.2 .
C72C C80C C79C 118.2 .
C72C C80C C76C 121.9 .
C79C C80C C76C 107.8 .
C1A C3D C15D 131.6(6) .
C1A C3D C4D 104.6(6) .
C15D C3D C4D 120.9 .
C18D C4D C3D 122.4 .
C18D C4D C5D 122.3 .
C3D C4D C5D 110.8 .
C6D C5D C4D 121.6 .
C6D C5D C2A 124.7(4) .
C4D C5D C2A 109.8(4) .
C5D C6D C7D 118.4 .
C5D C6D C20D 115.5 .
C7D C6D C20D 117.3 .
C8D C7D C6D 115.6 .
C8D C7D C23D 107.0 .
C6D C7D C23D 119.2 .
C9D C8D C25D 119.3 .
C9D C8D C7D 124.8 .
C25D C8D C7D 108.8 .
C10D C9D C8D 118.0 .
C10D C9D C2A 118.6(4) .
C8D C9D C2A 120.6(5) .
C9D C10D C11D 122.3 .
C9D C10D C27D 122.1 .
C11D C10D C27D 107.4 .
C12D C11D C10D 121.9 .
C12D C11D C29D 122.0 .
C10D C11D C29D 107.7 .
C11D C12D C13D 118.0 .
C11D C12D C1A 123.8(4) .
C13D C12D C1A 113.7(4) .
C31D C13D C14D 109.6 .
C31D C13D C12D 119.5 .
C14D C13D C12D 123.9 .
C13D C14D C15D 116.6 .
C13D C14D C33D 106.3 .
C15D C14D C33D 120.0 .
C3D C15D C14D 118.3 .
C3D C15D C16D 116.9 .
C14D C15D C16D 116.9 .
C35D C16D C17D 107.9 .
C35D C16D C15D 122.8 .
C17D C16D C15D 121.1 .
C18D C17D C16D 121.7 .
C18D C17D C37D 120.6 .
C16D C17D C37D 107.8 .
C17D C18D C19D 119.4 .
C17D C18D C4D 116.7 .
C19D C18D C4D 116.6 .
C18D C19D C20D 122.0 .
C18D C19D C39D 120.4 .
C20D C19D C39D 108.2 .
C19D C20D C21D 107.3 .
C19D C20D C6D 121.9 .
C21D C20D C6D 122.4 .
C22D C21D C40D 122.7 .
C22D C21D C20D 121.0 .
C40D C21D C20D 107.9 .
C21D C22D C23D 117.9 .
C21D C22D C53D 115.5 .
C23D C22D C53D 118.6 .
C24D C23D C22D 117.4 .
C24D C23D C7D 107.3 .
C22D C23D C7D 121.7 .
C23D C24D C55D 123.5 .
C23D C24D C25D 108.9 .
C55D C24D C25D 119.8 .
C26D C25D C8D 122.1 .
C26D C25D C24D 123.4 .
C8D C25D C24D 107.9 .
C27D C26D C25D 118.2 .
C27D C26D C57D 117.8 .
C25D C26D C57D 116.3 .
C26D C27D C28D 122.4 .
C26D C27D C10D 120.2 .
C28D C27D C10D 108.0 .
C29D C28D C59D 120.6 .
C29D C28D C27D 108.7 .
C59D C28D C27D 120.1 .
C30D C29D C28D 121.6 .
C30D C29D C11D 120.6 .
C28D C29D C11D 108.2 .
C29D C30D C31D 117.4 .
C29D C30D C41D 118.0 .
C31D C30D C41D 116.7 .
C13D C31D C30D 122.3 .
C13D C31D C32D 108.1 .
C30D C31D C32D 123.3 .
C33D C32D C31D 109.3 .
C33D C32D C43D 123.2 .
C31D C32D C43D 119.4 .
C32D C33D C34D 118.4 .
C32D C33D C14D 106.6 .
C34D C33D C14D 120.9 .
C45D C34D C35D 115.2 .
C45D C34D C33D 117.7 .
C35D C34D C33D 118.1 .
C34D C35D C36D 123.3 .
C34D C35D C16D 120.9 .
C36D C35D C16D 107.5 .
C37D C36D C35D 109.2 .
C37D C36D C47D 120.4 .
C35D C36D C47D 120.6 .
C36D C37D C38D 122.3 .
C36D C37D C17D 107.6 .
C38D C37D C17D 120.3 .
C39D C38D C49D 117.4 .
C39D C38D C37D 118.5 .
C49D C38D C37D 117.2 .
C40D C39D C38D 122.1 .
C40D C39D C19D 107.6 .
C38D C39D C19D 120.5 .
C39D C40D C21D 108.9 .
C39D C40D C51D 120.5 .
C21D C40D C51D 121.3 .
C60D C41D C42D 109.8 .
C60D C41D C30D 119.9 .
C42D C41D C30D 120.5 .
C62D C42D C43D 119.4 .
C62D C42D C41D 107.3 .
C43D C42D C41D 122.6 .
C44D C43D C42D 119.2 .
C44D C43D C32D 116.5 .
C42D C43D C32D 117.1 .
C43D C44D C45D 121.2 .
C43D C44D C64D 121.2 .
C45D C44D C64D 107.9 .
C44D C45D C34D 122.3 .
C44D C45D C46D 108.4 .
C34D C45D C46D 121.9 .
C47D C46D C65D 120.6 .
C47D C46D C45D 122.4 .
C65D C46D C45D 106.9 .
C46D C47D C48D 120.0 .
C46D C47D C36D 116.4 .
C48D C47D C36D 116.5 .
C47D C48D C49D 122.7 .
C47D C48D C67D 120.0 .
C49D C48D C67D 107.2 .
C38D C49D C50D 120.7 .
C38D C49D C48D 120.6 .
C50D C49D C48D 109.1 .
C51D C50D C49D 121.9 .
C51D C50D C68D 120.5 .
C49D C50D C68D 107.4 .
C50D C51D C52D 119.1 .
C50D C51D C40D 117.3 .
C52D C51D C40D 116.2 .
C70D C52D C51D 120.4 .
C70D C52D C53D 107.5 .
C51D C52D C53D 122.4 .
C52D C53D C54D 109.1 .
C52D C53D C22D 122.0 .
C54D C53D C22D 120.6 .
C55D C54D C53D 121.4 .
C55D C54D C71D 121.3 .
C53D C54D C71D 107.1 .
C54D C55D C56D 118.6 .
C54D C55D C24D 117.8 .
C56D C55D C24D 116.5 .
C57D C56D C73D 107.9 .
C57D C56D C55D 123.0 .
C73D C56D C55D 119.6 .
C56D C57D C58D 109.3 .
C56D C57D C26D 120.7 .
C58D C57D C26D 119.7 .
C59D C58D C57D 122.0 .
C59D C58D C74D 120.3 .
C57D C58D C74D 107.8 .
C60D C59D C28D 117.6 .
C60D C59D C58D 117.7 .
C28D C59D C58D 117.7 .
C41D C60D C59D 122.1 .
C41D C60D C61D 107.5 .
C59D C60D C61D 120.7 .
C75D C61D C62D 123.5 .
C75D C61D C60D 122.2 .
C62D C61D C60D 106.6 .
C42D C62D C63D 121.7 .
C42D C62D C61D 108.8 .
C63D C62D C61D 120.6 .
C64D C63D C62D 118.2 .
C64D C63D C77D 118.3 .
C62D C63D C77D 116.1 .
C63D C64D C65D 122.1 .
C63D C64D C44D 120.0 .
C65D C64D C44D 107.9 .
C66D C65D C64D 121.2 .
C66D C65D C46D 119.7 .
C64D C65D C46D 108.9 .
C67D C66D C65D 119.6 .
C67D C66D C78D 116.7 .
C65D C66D C78D 116.4 .
C66D C67D C68D 121.3 .
C66D C67D C48D 119.9 .
C68D C67D C48D 108.4 .
C69D C68D C67D 122.7 .
C69D C68D C50D 120.0 .
C67D C68D C50D 107.9 .
C68D C69D C79D 116.9 .
C68D C69D C70D 119.2 .
C79D C69D C70D 116.9 .
C52D C70D C71D 109.7 .
C52D C70D C69D 120.6 .
C71D C70D C69D 119.7 .
C72D C71D C70D 123.4 .
C72D C71D C54D 120.6 .
C70D C71D C54D 106.6 .
C71D C72D C73D 117.2 .
C71D C72D C80D 118.0 .
C73D C72D C80D 117.3 .
C72D C73D C56D 122.5 .
C72D C73D C74D 120.9 .
C56D C73D C74D 108.4 .
C75D C74D C58D 123.0 .
C75D C74D C73D 122.5 .
C58D C74D C73D 106.6 .
C74D C75D C61D 115.9 .
C74D C75D C76D 117.7 .
C61D C75D C76D 117.4 .
C75D C76D C77D 118.6 .
C75D C76D C80D 119.4 .
C77D C76D C80D 106.2 .
C78D C77D C63D 118.7 .
C78D C77D C76D 108.8 .
C63D C77D C76D 123.3 .
C79D C78D C77D 108.8 .
C79D C78D C66D 121.5 .
C77D C78D C66D 122.8 .
C78D C79D C69D 120.8 .
C78D C79D C80D 108.3 .
C69D C79D C80D 123.2 .
C72D C80D C79D 118.2 .
C72D C80D C76D 121.9 .
C79D C80D C76D 107.8 .

loop_
_geom_bond_atom_site_label_1
_geom_bond_atom_site_label_2
_geom_bond_distance
_geom_bond_site_symmetry_2
Sc1 Sc8 1.328(17) .
Sc1 N1 2.035(11) .
Sc1 Sc6 2.303(10) .
Sc1 Sc7 2.492(11) .
Sc1 Sc5 2.712(12) .
Sc1 Sc2 2.82(3) .
Sc1 Sc3 3.56(2) .
Sc2 Sc7 1.33(3) .
Sc2 Sc3 1.90(5) .
Sc2 N1 1.97(3) .
Sc2 Sc5 2.41(3) .
Sc2 Sc8 2.89(3) .
Sc2 Sc6 3.03(3) .
Sc2 Sc4 3.52(4) .
Sc3 Sc7 1.535(19) .
Sc3 N1 2.146(19) .
Sc3 Sc4 2.590(18) .
Sc3 Sc8 2.908(18) .
Sc3 Sc5 3.62(2) .
Sc4 N1 2.024(4) .
Sc4 Sc8 3.413(6) .
Sc4 Sc6 3.421(4) .
Sc4 Sc5 3.453(4) .
Sc4 Sc7 3.462(4) .
Sc5 Sc6 0.992(10) .
Sc5 N1 1.977(6) .
Sc5 Sc7 3.278(6) .
Sc5 Sc8 3.521(9) .
Sc6 N1 1.996(6) .
Sc6 Sc8 3.236(8) .
Sc6 Sc7 3.579(6) .
Sc7 Sc8 2.009(6) .
Sc7 N1 2.036(5) .
Sc8 N1 2.040(6) .
C81 N2 1.248(12) .
C81 C82 1.485(11) .
C81 C2A 1.537(8) .
C82 C83 1.382(10) .
C82 C87 1.388(10) .
C83 O2 1.380(9) .
C83 C84 1.391(11) .
C84 C85 1.405(10) .
C84 Cl1 1.707(7) .
C85 O3 1.383(9) .
C85 C86 1.410(10) .
C86 C87 1.401(11) .
C86 Cl2 1.713(7) .
C87 O4 1.372(9) .
C88 O2 1.451(10) .
C88 H88A 0.9800 .
C88 H88B 0.9800 .
C88 H88C 0.9800 .
C89 O3 1.447(10) .
C89 H89A 0.9800 .
C89 H89B 0.9800 .
C89 H89C 0.9800 .
C90 O4 1.501(12) .
C90 H90A 0.9800 .
C90 H90B 0.9800 .
C90 H90C 0.9800 .
N2 O1 1.412(11) .
O1 C1A 1.508(10) .
S1 C91 1.543(3) .
C91 S1 1.543(3) 5_566
C1A C5A 1.217(12) .
C1A C3D 1.282(14) .
C1A C12C 1.394(13) .
C1A C9B 1.476(14) .
C1A C5B 1.535(15) .
C1A C2A 1.591(11) .
C1A C3C 1.635(14) .
C1A C9A 1.709(13) .
C1A C12D 1.710(15) .
C2A C9D 1.447(11) .
C2A C12B 1.445(11) .
C2A C9C 1.500(10) .
C2A C12A 1.505(8) .
C2A C5C 1.522(10) .
C2A C5D 1.556(11) .
C2A C3A 1.564(7) .
C2A C3B 1.574(10) .
C3A C15A 1.4086 .
C3A C4A 1.4396 .
C4A C18A 1.4243 .
C4A C5A 1.4455 .
C5A C6A 1.4173 .
C6A C7A 1.4475 .
C6A C20A 1.4587 .
C7A C8A 1.4463 .
C7A C23A 1.4852 .
C8A C9A 1.4303 .
C8A C25A 1.4403 .
C9A C10A 1.3867 .
C10A C11A 1.4401 .
C10A C27A 1.4504 .
C11A C12A 1.3712 .
C11A C29A 1.4554 .
C12A C13A 1.4514 .
C13A C31A 1.4198 .
C13A C14A 1.4386 .
C14A C15A 1.4414 .
C14A C33A 1.4959 .
C15A C16A 1.4465 .
C16A C35A 1.4374 .
C16A C17A 1.4425 .
C17A C18A 1.4045 .
C17A C37A 1.4456 .
C18A C19A 1.4049 .
C19A C20A 1.4337 .
C19A C39A 1.4506 .
C20A C21A 1.4396 .
C21A C22A 1.4237 .
C21A C40A 1.4366 .
C22A C23A 1.4484 .
C22A C53A 1.4534 .
C23A C24A 1.4340 .
C24A C55A 1.4355 .
C24A C25A 1.4495 .
C25A C26A 1.4068 .
C26A C27A 1.3935 .
C26A C57A 1.4463 .
C27A C28A 1.4366 .
C28A C29A 1.4152 .
C28A C59A 1.4186 .
C29A C30A 1.3993 .
C30A C31A 1.4213 .
C30A C41A 1.4413 .
C31A C32A 1.4330 .
C32A C33A 1.4327 .
C32A C43A 1.4523 .
C33A C34A 1.4385 .
C34A C45A 1.4306 .
C34A C35A 1.4330 .
C35A C36A 1.4341 .
C36A C37A 1.4214 .
C36A C47A 1.4575 .
C37A C38A 1.4280 .
C38A C39A 1.4158 .
C38A C49A 1.4257 .
C39A C40A 1.4082 .
C40A C51A 1.4465 .
C41A C60A 1.3985 .
C41A C42A 1.4300 .
C42A C62A 1.4173 .
C42A C43A 1.4203 .
C43A C44A 1.3999 .
C44A C45A 1.4292 .
C44A C64A 1.4415 .
C45A C46A 1.4535 .
C46A C47A 1.4010 .
C46A C65A 1.4333 .
C47A C48A 1.4095 .
C48A C49A 1.4350 .
C48A C67A 1.4494 .
C49A C50A 1.4263 .
C50A C51A 1.4024 .
C50A C68A 1.4559 .
C51A C52A 1.4227 .
C52A C70A 1.4156 .
C52A C53A 1.4247 .
C53A C54A 1.4323 .
C54A C55A 1.3926 .
C54A C71A 1.4601 .
C55A C56A 1.4314 .
C56A C57A 1.4196 .
C56A C73A 1.4288 .
C57A C58A 1.4240 .
C58A C59A 1.4238 .
C58A C74A 1.4510 .
C59A C60A 1.4182 .
C60A C61A 1.4621 .
C61A C75A 1.4181 .
C61A C62A 1.4382 .
C62A C63A 1.4335 .
C63A C64A 1.4027 .
C63A C77A 1.4509 .
C64A C65A 1.4305 .
C65A C66A 1.4281 .
C66A C67A 1.4058 .
C66A C78A 1.4375 .
C67A C68A 1.4257 .
C68A C69A 1.3943 .
C69A C79A 1.4325 .
C69A C70A 1.4359 .
C70A C71A 1.4334 .
C71A C72A 1.4082 .
C72A C73A 1.4276 .
C72A C80A 1.4368 .
C73A C74A 1.4533 .
C74A C75A 1.4157 .
C75A C76A 1.4482 .
C76A C77A 1.4571 .
C76A C80A 1.4769 .
C77A C78A 1.4373 .
C78A C79A 1.4261 .
C79A C80A 1.4526 .
C3B C15B 1.4086 .
C3B C4B 1.4397 .
C4B C18B 1.4240 .
C4B C5B 1.4455 .
C5B C6B 1.4174 .
C6B C7B 1.4474 .
C6B C20B 1.4586 .
C7B C8B 1.4463 .
C7B C23B 1.4852 .
C8B C9B 1.4303 .
C8B C25B 1.4403 .
C9B C10B 1.3867 .
C10B C11B 1.4402 .
C10B C27B 1.4504 .
C11B C12B 1.3711 .
C11B C29B 1.4554 .
C12B C13B 1.4515 .
C13B C31B 1.4198 .
C13B C14B 1.4385 .
C14B C15B 1.4416 .
C14B C33B 1.4958 .
C15B C16B 1.4464 .
C16B C35B 1.4373 .
C16B C17B 1.4426 .
C17B C18B 1.4044 .
C17B C37B 1.4455 .
C18B C19B 1.4050 .
C19B C20B 1.4338 .
C19B C39B 1.4507 .
C20B C21B 1.4396 .
C21B C22B 1.4239 .
C21B C40B 1.4367 .
C22B C23B 1.4483 .
C22B C53B 1.4534 .
C23B C24B 1.4339 .
C24B C55B 1.4355 .
C24B C25B 1.4492 .
C25B C26B 1.4070 .
C26B C27B 1.3935 .
C26B C57B 1.4463 .
C27B C28B 1.4365 .
C28B C29B 1.4152 .
C28B C59B 1.4185 .
C29B C30B 1.3991 .
C30B C31B 1.4213 .
C30B C41B 1.4416 .
C31B C32B 1.4330 .
C32B C33B 1.4326 .
C32B C43B 1.4524 .
C33B C34B 1.4384 .
C34B C45B 1.4306 .
C34B C35B 1.4330 .
C35B C36B 1.4342 .
C36B C37B 1.4215 .
C36B C47B 1.4574 .
C37B C38B 1.4279 .
C38B C39B 1.4158 .
C38B C49B 1.4258 .
C39B C40B 1.4082 .
C40B C51B 1.4464 .
C41B C60B 1.3986 .
C41B C42B 1.4300 .
C42B C62B 1.4171 .
C42B C43B 1.4204 .
C43B C44B 1.3997 .
C44B C45B 1.4295 .
C44B C64B 1.4415 .
C45B C46B 1.4534 .
C46B C47B 1.4009 .
C46B C65B 1.4335 .
C47B C48B 1.4095 .
C48B C49B 1.4350 .
C48B C67B 1.4493 .
C49B C50B 1.4263 .
C50B C51B 1.4026 .
C50B C68B 1.4559 .
C51B C52B 1.4226 .
C52B C70B 1.4155 .
C52B C53B 1.4246 .
C53B C54B 1.4324 .
C54B C55B 1.3927 .
C54B C71B 1.4601 .
C55B C56B 1.4314 .
C56B C57B 1.4196 .
C56B C73B 1.4288 .
C57B C58B 1.4241 .
C58B C59B 1.4238 .
C58B C74B 1.4510 .
C59B C60B 1.4182 .
C60B C61B 1.4622 .
C61B C75B 1.4181 .
C61B C62B 1.4381 .
C62B C63B 1.4335 .
C63B C64B 1.4026 .
C63B C77B 1.4509 .
C64B C65B 1.4306 .
C65B C66B 1.4281 .
C66B C67B 1.4058 .
C66B C78B 1.4375 .
C67B C68B 1.4260 .
C68B C69B 1.3943 .
C69B C79B 1.4326 .
C69B C70B 1.4357 .
C70B C71B 1.4332 .
C71B C72B 1.4082 .
C72B C73B 1.4273 .
C72B C80B 1.4370 .
C73B C74B 1.4534 .
C74B C75B 1.4156 .
C75B C76B 1.4482 .
C76B C77B 1.4571 .
C76B C80B 1.4769 .
C77B C78B 1.4374 .
C78B C79B 1.4261 .
C79B C80B 1.4524 .
C3C C15C 1.4086 .
C3C C4C 1.4397 .
C4C C18C 1.4238 .
C4C C5C 1.4456 .
C5C C6C 1.4172 .
C6C C7C 1.4475 .
C6C C20C 1.4587 .
C7C C8C 1.4462 .
C7C C23C 1.4853 .
C8C C9C 1.4301 .
C8C C25C 1.4403 .
C9C C10C 1.3870 .
C10C C11C 1.4400 .
C10C C27C 1.4504 .
C11C C12C 1.3711 .
C11C C29C 1.4555 .
C12C C13C 1.4515 .
C13C C31C 1.4198 .
C13C C14C 1.4387 .
C14C C15C 1.4417 .
C14C C33C 1.4958 .
C15C C16C 1.4464 .
C16C C35C 1.4374 .
C16C C17C 1.4425 .
C17C C18C 1.4044 .
C17C C37C 1.4455 .
C18C C19C 1.4050 .
C19C C20C 1.4337 .
C19C C39C 1.4507 .
C20C C21C 1.4397 .
C21C C22C 1.4238 .
C21C C40C 1.4366 .
C22C C23C 1.4483 .
C22C C53C 1.4534 .
C23C C24C 1.4340 .
C24C C55C 1.4355 .
C24C C25C 1.4494 .
C25C C26C 1.4069 .
C26C C27C 1.3935 .
C26C C57C 1.4463 .
C27C C28C 1.4365 .
C28C C29C 1.4152 .
C28C C59C 1.4188 .
C29C C30C 1.3993 .
C30C C31C 1.4213 .
C30C C41C 1.4414 .
C31C C32C 1.4329 .
C32C C33C 1.4326 .
C32C C43C 1.4524 .
C33C C34C 1.4387 .
C34C C45C 1.4306 .
C34C C35C 1.4329 .
C35C C36C 1.4342 .
C36C C37C 1.4214 .
C36C C47C 1.4574 .
C37C C38C 1.4278 .
C38C C39C 1.4157 .
C38C C49C 1.4257 .
C39C C40C 1.4083 .
C40C C51C 1.4463 .
C41C C60C 1.3984 .
C41C C42C 1.4300 .
C42C C62C 1.4171 .
C42C C43C 1.4204 .
C43C C44C 1.3998 .
C44C C45C 1.4292 .
C44C C64C 1.4417 .
C45C C46C 1.4536 .
C46C C47C 1.4011 .
C46C C65C 1.4334 .
C47C C48C 1.4094 .
C48C C49C 1.4349 .
C48C C67C 1.4493 .
C49C C50C 1.4263 .
C50C C51C 1.4024 .
C50C C68C 1.4561 .
C51C C52C 1.4226 .
C52C C70C 1.4157 .
C52C C53C 1.4247 .
C53C C54C 1.4322 .
C54C C55C 1.3926 .
C54C C71C 1.4603 .
C55C C56C 1.4314 .
C56C C57C 1.4197 .
C56C C73C 1.4289 .
C57C C58C 1.4241 .
C58C C59C 1.4236 .
C58C C74C 1.4511 .
C59C C60C 1.4182 .
C60C C61C 1.4621 .
C61C C75C 1.4181 .
C61C C62C 1.4382 .
C62C C63C 1.4334 .
C63C C64C 1.4025 .
C63C C77C 1.4510 .
C64C C65C 1.4306 .
C65C C66C 1.4282 .
C66C C67C 1.4059 .
C66C C78C 1.4375 .
C67C C68C 1.4257 .
C68C C69C 1.3944 .
C69C C79C 1.4325 .
C69C C70C 1.4356 .
C70C C71C 1.4333 .
C71C C72C 1.4080 .
C72C C73C 1.4274 .
C72C C80C 1.4371 .
C73C C74C 1.4536 .
C74C C75C 1.4156 .
C75C C76C 1.4481 .
C76C C77C 1.4571 .
C76C C80C 1.4769 .
C77C C78C 1.4375 .
C78C C79C 1.4261 .
C79C C80C 1.4524 .
C3D C15D 1.4086 .
C3D C4D 1.4397 .
C4D C18D 1.4239 .
C4D C5D 1.4456 .
C5D C6D 1.4173 .
C6D C7D 1.4474 .
C6D C20D 1.4586 .
C7D C8D 1.4463 .
C7D C23D 1.4853 .
C8D C9D 1.4302 .
C8D C25D 1.4402 .
C9D C10D 1.3868 .
C10D C11D 1.4400 .
C10D C27D 1.4504 .
C11D C12D 1.3712 .
C11D C29D 1.4556 .
C12D C13D 1.4515 .
C13D C31D 1.4197 .
C13D C14D 1.4387 .
C14D C15D 1.4416 .
C14D C33D 1.4958 .
C15D C16D 1.4465 .
C16D C35D 1.4374 .
C16D C17D 1.4424 .
C17D C18D 1.4046 .
C17D C37D 1.4455 .
C18D C19D 1.4051 .
C19D C20D 1.4337 .
C19D C39D 1.4506 .
C20D C21D 1.4398 .
C21D C22D 1.4238 .
C21D C40D 1.4366 .
C22D C23D 1.4483 .
C22D C53D 1.4534 .
C23D C24D 1.4340 .
C24D C55D 1.4354 .
C24D C25D 1.4493 .
C25D C26D 1.4069 .
C26D C27D 1.3935 .
C26D C57D 1.4463 .
C27D C28D 1.4364 .
C28D C29D 1.4152 .
C28D C59D 1.4187 .
C29D C30D 1.3991 .
C30D C31D 1.4214 .
C30D C41D 1.4415 .
C31D C32D 1.4329 .
C32D C33D 1.4326 .
C32D C43D 1.4525 .
C33D C34D 1.4384 .
C34D C45D 1.4305 .
C34D C35D 1.4331 .
C35D C36D 1.4341 .
C36D C37D 1.4215 .
C36D C47D 1.4574 .
C37D C38D 1.4279 .
C38D C39D 1.4157 .
C38D C49D 1.4257 .
C39D C40D 1.4082 .
C40D C51D 1.4464 .
C41D C60D 1.3983 .
C41D C42D 1.4299 .
C42D C62D 1.4171 .
C42D C43D 1.4203 .
C43D C44D 1.3998 .
C44D C45D 1.4292 .
C44D C64D 1.4415 .
C45D C46D 1.4536 .
C46D C47D 1.4011 .
C46D C65D 1.4334 .
C47D C48D 1.4094 .
C48D C49D 1.4350 .
C48D C67D 1.4494 .
C49D C50D 1.4264 .
C50D C51D 1.4025 .
C50D C68D 1.4560 .
C51D C52D 1.4226 .
C52D C70D 1.4155 .
C52D C53D 1.4247 .
C53D C54D 1.4323 .
C54D C55D 1.3926 .
C54D C71D 1.4603 .
C55D C56D 1.4315 .
C56D C57D 1.4196 .
C56D C73D 1.4289 .
C57D C58D 1.4242 .
C58D C59D 1.4237 .
C58D C74D 1.4511 .
C59D C60D 1.4183 .
C60D C61D 1.4621 .
C61D C75D 1.4180 .
C61D C62D 1.4381 .
C62D C63D 1.4335 .
C63D C64D 1.4026 .
C63D C77D 1.4509 .
C64D C65D 1.4305 .
C65D C66D 1.4282 .
C66D C67D 1.4059 .
C66D C78D 1.4375 .
C67D C68D 1.4257 .
C68D C69D 1.3943 .
C69D C79D 1.4325 .
C69D C70D 1.4357 .
C70D C71D 1.4333 .
C71D C72D 1.4082 .
C72D C73D 1.4273 .
C72D C80D 1.4370 .
C73D C74D 1.4535 .
C74D C75D 1.4156 .
C75D C76D 1.4483 .
C76D C77D 1.4569 .
C76D C80D 1.4769 .
C77D C78D 1.4373 .
C78D C79D 1.4261 .
C79D C80D 1.4525 .
